data_4337913
loop_
_publ_author_name
'Phanopoulos, Andreas'
'Brown, Neil J.'
'White, Andrew J. P.'
'Long, Nicholas J.'
'Miller, Philip W.'

_publ_section_title
;
 Synthesis, Characterization, and Reactivity of Ruthenium Hydride
 Complexes of N-Centered Triphosphine Ligands.
;
_journal_issue 7
_journal_name_full 'Inorganic chemistry'
_journal_page_first 3742
_journal_paper_doi 10.1021/ic500030k
_journal_volume 53
_journal_year 2014
_chemical_formula_moiety 'C36 H60 N O3 P3 Ru'
_chemical_formula_sum 'C36 H60 N O3 P3 Ru'
_chemical_formula_weight 748.83
_chemical_name_systematic
; 
 ? 
;
_space_group_crystal_system monoclinic
_space_group_IT_number 9
_space_group_name_Hall 'C -2yc'
_space_group_name_H-M_alt 'C 1 c 1'
_symmetry_space_group_name_Hall 'C -2yc'
_symmetry_space_group_name_H-M 'C 1 c 1'
_atom_sites_solution_hydrogens geom
_audit_creation_method SHELXL-2013
_cell_angle_alpha 90
_cell_angle_beta 90.438(2)
_cell_angle_gamma 90
_cell_formula_units_Z 32
_cell_length_a 56.2065(11)
_cell_length_b 28.0254(4)
_cell_length_c 19.0501(4)
_cell_measurement_reflns_used 29686
_cell_measurement_temperature 173
_cell_measurement_theta_max 26.8790
_cell_measurement_theta_min 2.2470
_cell_volume 30007.0(10)
_computing_cell_refinement CrysAlisPro,
_computing_data_collection CrysAlisPro,
_computing_data_reduction CrysAlisPro,
_computing_molecular_graphics 'Bruker SHELXTL'
_computing_publication_material 'CIFTAB-2013 (Sheldrick, 2013)'
_computing_structure_refinement 'SHELXL-2013 (Sheldrick, 2013)'
_computing_structure_solution 'SHELXS-2013 (Sheldrick, 2013)'
_diffrn_ambient_temperature 173
_diffrn_detector_area_resol_mean 16.0382
_diffrn_measured_fraction_theta_full 0.997
_diffrn_measured_fraction_theta_max 0.888
_diffrn_measurement_device_type 'Agilent Xcalibur 3 E'
_diffrn_measurement_method 'omega scans'
_diffrn_radiation_type MoK\a
_diffrn_radiation_wavelength 0.71073
_diffrn_reflns_av_R_equivalents 0.0229
_diffrn_reflns_av_unetI/netI 0.0397
_diffrn_reflns_Laue_measured_fraction_full 0.997
_diffrn_reflns_Laue_measured_fraction_max 0.888
_diffrn_reflns_limit_h_max 70
_diffrn_reflns_limit_h_min -59
_diffrn_reflns_limit_k_max 35
_diffrn_reflns_limit_k_min -35
_diffrn_reflns_limit_l_max 24
_diffrn_reflns_limit_l_min -23
_diffrn_reflns_number 71424
_diffrn_reflns_point_group_measured_fraction_full 0.754
_diffrn_reflns_point_group_measured_fraction_max 0.655
_diffrn_reflns_theta_full 25.242
_diffrn_reflns_theta_max 27.209
_diffrn_reflns_theta_min 2.232
_diffrn_source 'Enhance (Mo) X-ray Source'
_exptl_absorpt_coefficient_mu 0.580
_exptl_absorpt_correction_T_max 0.898
_exptl_absorpt_correction_T_min 0.696
_exptl_absorpt_correction_type analytical
_exptl_absorpt_process_details
; 
CrysAlisPro, Agilent Technologies, 
Version 1.171.36.28 (release 01-02-2013 CrysAlis171 .NET) 
(compiled Feb  1 2013,16:14:44) 
Analytical numeric absorption correction using a multifaceted crystal 
model based on expressions derived by R.C. Clark & J.S. Reid. 
(Clark, R. C. & Reid, J. S. (1995). Acta Cryst. A51, 887-897) 
;
_exptl_crystal_colour 'Pale yellow'
_exptl_crystal_density_diffrn 1.326
_exptl_crystal_description blocks
_exptl_crystal_F_000 12672
_exptl_crystal_size_max 0.60
_exptl_crystal_size_mid 0.45
_exptl_crystal_size_min 0.19
_refine_diff_density_max 0.655
_refine_diff_density_min -0.452
_refine_diff_density_rms 0.066
_refine_ls_abs_structure_details
; 
 Flack x determined using 12216 quotients [(I+)-(I-)]/[(I+)+(I-)] 
 (Parsons and Flack (2004), Acta Cryst. A60, s61). 

 Results of chirality/polarity tests
  _refine_ls_R_factor_obs+         0.0340
  _refine_ls_wR_factor_obs+        0.0762
  _refine_ls_abs_structure_Flack+  0.437(9)
  _refine_ls_R_factor_obs-         0.0344
  _refine_ls_wR_factor_obs-        0.0772
  _refine_ls_abs_structure_Flack-  0.562(9)
;
_refine_ls_abs_structure_Flack 0.437(9)
_refine_ls_extinction_method none
_refine_ls_goodness_of_fit_ref 1.051
_refine_ls_hydrogen_treatment constr
_refine_ls_matrix_type full
_refine_ls_number_parameters 3316
_refine_ls_number_reflns 43859
_refine_ls_number_restraints 1125
_refine_ls_restrained_S_all 1.066
_refine_ls_R_factor_all 0.0416
_refine_ls_R_factor_gt 0.0340
_refine_ls_shift/su_max 0.002
_refine_ls_shift/su_mean 0.000
_refine_ls_structure_factor_coef Fsqd
_refine_ls_weighting_details
; 
 w=1/[\s^2^(Fo^2^)+(0.0336P)^2^+38.7753P] 
 where P=(Fo^2^+2Fc^2^)/3 
;
_refine_ls_weighting_scheme calc
_refine_ls_wR_factor_gt 0.0762
_refine_ls_wR_factor_ref 0.0815
_reflns_Friedel_coverage 0.474
_reflns_Friedel_fraction_full 0.510
_reflns_Friedel_fraction_max 0.421
_reflns_number_gt 40026
_reflns_number_total 43859
_reflns_threshold_expression 'I > 2\s(I)'
_cod_data_source_file ic500030k_si_002.cif
_cod_data_source_block 8
_cod_depositor_comments 'Adding full bibliography for 4337910--4337915.cif.'
_cod_database_code 4337913
_shelx_space_group_comment
; 
The symmetry employed for this shelxl refinement is uniquely defined 
by the following loop, which should always be used as a source of 
symmetry information in preference to the above space-group names. 
They are only intended as comments. 
;
_shelxl_version_number 2013-2

loop_
_space_group_symop_operation_xyz
'x, y, z'
'x, -y, z+1/2'
'x+1/2, y+1/2, z'
'x+1/2, -y+1/2, z+1/2'

loop_
_atom_site_label
_atom_site_type_symbol
_atom_site_fract_x
_atom_site_fract_y
_atom_site_fract_z
_atom_site_U_iso_or_equiv
_atom_site_adp_type
_atom_site_occupancy
_atom_site_site_symmetry_order
_atom_site_calc_flag
_atom_site_refinement_flags_posn
_atom_site_refinement_flags_adp
_atom_site_refinement_flags_occupancy
_atom_site_disorder_assembly
_atom_site_disorder_group
Ru1A Ru 0.77195(2) 0.29141(2) 0.84799(2) 0.02182(9) Uani 1 1 d . . . . .
N1A N 0.74970(8) 0.40666(15) 0.7458(2) 0.0255(10) Uani 1 1 d . . . . .
C2A C 0.77573(9) 0.39985(19) 0.7486(3) 0.0262(12) Uani 1 1 d . . . . .
H2AA H 0.7821 0.4159 0.7910 0.031 Uiso 1 1 calc R U . . .
H2AB H 0.7828 0.4157 0.7072 0.031 Uiso 1 1 calc R U . . .
P3A P 0.78534(2) 0.33681(5) 0.74998(7) 0.0216(3) Uani 1 1 d D . . . .
C4A C 0.73943(10) 0.39936(18) 0.8158(3) 0.0275(12) Uani 1 1 d . . . . .
H4AA H 0.7234 0.4141 0.8162 0.033 Uiso 1 1 calc R U . . .
H4AB H 0.7494 0.4168 0.8504 0.033 Uiso 1 1 calc R U . . .
P5A P 0.73658(2) 0.33752(5) 0.84585(7) 0.0218(3) Uani 1 1 d . . . . .
C6A C 0.74541(10) 0.4562(2) 0.7224(3) 0.0350(14) Uani 1 1 d . . . . .
H6AA H 0.7535 0.4610 0.6769 0.042 Uiso 1 1 calc R U . . .
H6AB H 0.7529 0.4782 0.7568 0.042 Uiso 1 1 calc R U . . .
P7A P 0.71339(3) 0.47295(6) 0.71164(9) 0.0359(4) Uani 1 1 d D . . . .
C8A C 0.7760(4) 0.3219(5) 0.6595(5) 0.023(3) Uani 0.66(4) 1 d D U P A 1
H8AA H 0.7590 0.3323 0.6561 0.027 Uiso 0.66(4) 1 calc R U P A 1
C9A C 0.7882(6) 0.3444(6) 0.5956(9) 0.041(4) Uani 0.66(4) 1 d D U P A 1
H9AA H 0.7832 0.3781 0.5896 0.049 Uiso 0.66(4) 1 calc R U P A 1
H9AB H 0.8057 0.3431 0.6008 0.049 Uiso 0.66(4) 1 calc R U P A 1
C10A C 0.7799(5) 0.3143(6) 0.5340(6) 0.050(5) Uani 0.66(4) 1 d D U P A 1
H10A H 0.7671 0.3310 0.5079 0.060 Uiso 0.66(4) 1 calc R U P A 1
H10B H 0.7933 0.3086 0.5015 0.060 Uiso 0.66(4) 1 calc R U P A 1
C11A C 0.7710(4) 0.2682(5) 0.5622(5) 0.054(4) Uani 0.66(4) 1 d D U P A 1
H11A H 0.7794 0.2412 0.5402 0.065 Uiso 0.66(4) 1 calc R U P A 1
H11B H 0.7538 0.2648 0.5526 0.065 Uiso 0.66(4) 1 calc R U P A 1
C12A C 0.7758(4) 0.2691(5) 0.6410(6) 0.038(4) Uani 0.66(4) 1 d D U P A 1
H12A H 0.7913 0.2541 0.6524 0.045 Uiso 0.66(4) 1 calc R U P A 1
H12B H 0.7631 0.2521 0.6666 0.045 Uiso 0.66(4) 1 calc R U P A 1
C8I C 0.7768(8) 0.3147(11) 0.6627(11) 0.033(8) Uiso 0.34(4) 1 d D U P A 2
H8IA H 0.7593 0.3203 0.6585 0.040 Uiso 0.34(4) 1 calc R U P A 2
C9I C 0.7880(12) 0.3418(9) 0.602(2) 0.043(9) Uiso 0.34(4) 1 d D U P A 2
H9IA H 0.7804 0.3733 0.5953 0.052 Uiso 0.34(4) 1 calc R U P A 2
H9IB H 0.8053 0.3465 0.6100 0.052 Uiso 0.34(4) 1 calc R U P A 2
C10I C 0.7836(9) 0.3097(9) 0.5388(13) 0.038(8) Uiso 0.34(4) 1 d D U P A 2
H10S H 0.7682 0.3177 0.5159 0.045 Uiso 0.34(4) 1 calc R U P A 2
H10T H 0.7964 0.3133 0.5040 0.045 Uiso 0.34(4) 1 calc R U P A 2
C11I C 0.7831(7) 0.2599(7) 0.5672(11) 0.048(7) Uiso 0.34(4) 1 d D U P A 2
H11S H 0.7980 0.2430 0.5554 0.058 Uiso 0.34(4) 1 calc R U P A 2
H11T H 0.7696 0.2420 0.5465 0.058 Uiso 0.34(4) 1 calc R U P A 2
C12I C 0.7804(6) 0.2631(9) 0.6455(11) 0.022(6) Uiso 0.34(4) 1 d D U P A 2
H12S H 0.7666 0.2440 0.6610 0.026 Uiso 0.34(4) 1 calc R U P A 2
H12T H 0.7949 0.2508 0.6694 0.026 Uiso 0.34(4) 1 calc R U P A 2
C13A C 0.81783(10) 0.34737(19) 0.7427(3) 0.0257(12) Uani 1 1 d . . . . .
H13A H 0.8202 0.3710 0.7040 0.031 Uiso 1 1 calc R U . . .
C14A C 0.83312(10) 0.3025(2) 0.7249(3) 0.0336(14) Uani 1 1 d . . . . .
H14A H 0.8247 0.2729 0.7380 0.040 Uiso 1 1 calc R U . . .
H14B H 0.8368 0.3014 0.6742 0.040 Uiso 1 1 calc R U . . .
C15A C 0.85598(12) 0.3085(3) 0.7687(4) 0.0531(19) Uani 1 1 d . . . . .
H15A H 0.8563 0.2854 0.8080 0.064 Uiso 1 1 calc R U . . .
H15B H 0.8701 0.3030 0.7392 0.064 Uiso 1 1 calc R U . . .
C16A C 0.85589(10) 0.3590(2) 0.7964(3) 0.0367(14) Uani 1 1 d . . . . .
H16A H 0.8624 0.3815 0.7615 0.044 Uiso 1 1 calc R U . . .
H16B H 0.8652 0.3615 0.8405 0.044 Uiso 1 1 calc R U . . .
C17A C 0.82963(10) 0.3682(2) 0.8092(3) 0.0320(13) Uani 1 1 d . . . . .
H17A H 0.8263 0.4028 0.8136 0.038 Uiso 1 1 calc R U . . .
H17B H 0.8241 0.3516 0.8519 0.038 Uiso 1 1 calc R U . . .
C18A C 0.72166(11) 0.3498(2) 0.9303(3) 0.0311(13) Uani 1 1 d . . . . .
H18A H 0.7065 0.3670 0.9192 0.037 Uiso 1 1 calc R U . . .
C19A C 0.73607(11) 0.3815(2) 0.9826(3) 0.0344(14) Uani 1 1 d . . . . .
H19A H 0.7529 0.3841 0.9678 0.041 Uiso 1 1 calc R U . . .
H19B H 0.7292 0.4139 0.9850 0.041 Uiso 1 1 calc R U . . .
C20A C 0.73439(15) 0.3566(3) 1.0539(4) 0.066(2) Uani 1 1 d . . . . .
H20A H 0.7492 0.3389 1.0646 0.079 Uiso 1 1 calc R U . . .
H20B H 0.7316 0.3801 1.0917 0.079 Uiso 1 1 calc R U . . .
C21A C 0.71388(13) 0.3231(3) 1.0470(3) 0.0536(19) Uani 1 1 d . . . . .
H21A H 0.6987 0.3399 1.0552 0.064 Uiso 1 1 calc R U . . .
H21B H 0.7154 0.2965 1.0809 0.064 Uiso 1 1 calc R U . . .
C22A C 0.71515(13) 0.3050(2) 0.9727(3) 0.0430(16) Uani 1 1 d . . . . .
H22A H 0.6996 0.2919 0.9571 0.052 Uiso 1 1 calc R U . . .
H22B H 0.7275 0.2801 0.9681 0.052 Uiso 1 1 calc R U . . .
C23A C 0.71223(11) 0.3104(3) 0.7944(4) 0.0454(17) Uani 1 1 d . . . . .
H23A H 0.7080 0.2813 0.8219 0.055 Uiso 1 1 calc R U . . .
C24A C 0.68857(11) 0.3379(2) 0.7890(4) 0.0423(16) Uani 1 1 d . . . . .
H24A H 0.6913 0.3713 0.7742 0.051 Uiso 1 1 calc R U . . .
H24B H 0.6802 0.3379 0.8346 0.051 Uiso 1 1 calc R U . . .
C25A C 0.67406(12) 0.3106(3) 0.7331(4) 0.057(2) Uani 1 1 d . . . . .
H25A H 0.6609 0.2928 0.7552 0.068 Uiso 1 1 calc R U . . .
H25B H 0.6673 0.3330 0.6981 0.068 Uiso 1 1 calc R U . . .
C26A C 0.69087(14) 0.2770(3) 0.6989(5) 0.072(3) Uani 1 1 d . . . . .
H26A H 0.6896 0.2794 0.6472 0.087 Uiso 1 1 calc R U . . .
H26B H 0.6875 0.2437 0.7130 0.087 Uiso 1 1 calc R U . . .
C27A C 0.71621(13) 0.2924(3) 0.7248(4) 0.062(2) Uani 1 1 d . . . . .
H27A H 0.7272 0.2649 0.7258 0.074 Uiso 1 1 calc R U . . .
H27B H 0.7229 0.3175 0.6941 0.074 Uiso 1 1 calc R U . . .
C28A C 0.7181(3) 0.5388(3) 0.7158(11) 0.029(4) Uani 0.57(4) 1 d D U P B 1
H28A H 0.7302 0.5479 0.6800 0.035 Uiso 0.57(4) 1 calc R U P B 1
C29A C 0.7264(5) 0.5566(7) 0.7872(12) 0.052(4) Uani 0.57(4) 1 d D U P B 1
H29A H 0.7211 0.5346 0.8246 0.062 Uiso 0.57(4) 1 calc R U P B 1
H29B H 0.7440 0.5586 0.7888 0.062 Uiso 0.57(4) 1 calc R U P B 1
C30A C 0.7157(4) 0.6046(7) 0.7972(14) 0.086(6) Uani 0.57(4) 1 d D U P B 1
H30A H 0.7284 0.6288 0.8025 0.103 Uiso 0.57(4) 1 calc R U P B 1
H30B H 0.7059 0.6050 0.8402 0.103 Uiso 0.57(4) 1 calc R U P B 1
C31A C 0.7006(4) 0.6160(5) 0.7347(11) 0.052(4) Uani 0.57(4) 1 d D U P B 1
H31A H 0.7093 0.6366 0.7013 0.062 Uiso 0.57(4) 1 calc R U P B 1
H31B H 0.6858 0.6324 0.7489 0.062 Uiso 0.57(4) 1 calc R U P B 1
C32A C 0.6950(2) 0.5671(4) 0.7013(11) 0.033(3) Uani 0.57(4) 1 d D U P B 1
H32A H 0.6918 0.5701 0.6503 0.040 Uiso 0.57(4) 1 calc R U P B 1
H32B H 0.6811 0.5519 0.7239 0.040 Uiso 0.57(4) 1 calc R U P B 1
C28I C 0.7179(5) 0.5384(5) 0.7034(17) 0.041(7) Uiso 0.43(4) 1 d D U P B 2
H28I H 0.7315 0.5446 0.6710 0.049 Uiso 0.43(4) 1 calc R U P B 2
C29I C 0.7237(7) 0.5595(10) 0.7759(17) 0.057(7) Uiso 0.43(4) 1 d D U P B 2
H29Q H 0.7136 0.5452 0.8127 0.069 Uiso 0.43(4) 1 calc R U P B 2
H29R H 0.7406 0.5546 0.7885 0.069 Uiso 0.43(4) 1 calc R U P B 2
C30I C 0.7181(4) 0.6123(8) 0.7661(15) 0.064(6) Uiso 0.43(4) 1 d D U P B 2
H30Q H 0.7148 0.6278 0.8117 0.077 Uiso 0.43(4) 1 calc R U P B 2
H30R H 0.7315 0.6291 0.7434 0.077 Uiso 0.43(4) 1 calc R U P B 2
C31I C 0.6962(6) 0.6126(9) 0.7191(17) 0.069(8) Uiso 0.43(4) 1 d D U P B 2
H31Q H 0.6816 0.6150 0.7478 0.083 Uiso 0.43(4) 1 calc R U P B 2
H31R H 0.6966 0.6402 0.6867 0.083 Uiso 0.43(4) 1 calc R U P B 2
C32I C 0.6963(4) 0.5662(9) 0.6781(13) 0.043(6) Uiso 0.43(4) 1 d D U P B 2
H32Q H 0.6974 0.5727 0.6272 0.051 Uiso 0.43(4) 1 calc R U P B 2
H32R H 0.6815 0.5480 0.6870 0.051 Uiso 0.43(4) 1 calc R U P B 2
C33A C 0.70709(12) 0.4590(2) 0.6183(4) 0.0434(15) Uani 1 1 d . U . . .
H33A H 0.6905 0.4702 0.6085 0.052 Uiso 1 1 calc R U . . .
C34A C 0.72260(13) 0.4793(3) 0.5602(4) 0.0506(17) Uani 1 1 d . U . . .
H34A H 0.7161 0.5101 0.5431 0.061 Uiso 1 1 calc R U . . .
H34B H 0.7391 0.4844 0.5773 0.061 Uiso 1 1 calc R U . . .
C35A C 0.72199(15) 0.4426(3) 0.5030(4) 0.062(2) Uani 1 1 d . U . . .
H35A H 0.7076 0.4464 0.4731 0.074 Uiso 1 1 calc R U . . .
H35B H 0.7363 0.4450 0.4732 0.074 Uiso 1 1 calc R U . . .
C36A C 0.72150(19) 0.3972(3) 0.5406(5) 0.087(3) Uani 1 1 d . U . . .
H36A H 0.7379 0.3871 0.5532 0.104 Uiso 1 1 calc R U . . .
H36B H 0.7142 0.3721 0.5109 0.104 Uiso 1 1 calc R U . . .
C37A C 0.70728(15) 0.4045(2) 0.6048(4) 0.060(2) Uani 1 1 d . U . . .
H37A H 0.7146 0.3875 0.6451 0.072 Uiso 1 1 calc R U . . .
H37B H 0.6909 0.3925 0.5978 0.072 Uiso 1 1 calc R U . . .
C38A C 0.79882(12) 0.2501(2) 0.8476(3) 0.0344(14) Uani 1 1 d . . . . .
O38A O 0.81447(9) 0.22368(17) 0.8519(3) 0.0550(14) Uani 1 1 d . . . . .
C39A C 0.78290(10) 0.31766(19) 0.9354(3) 0.0266(12) Uani 1 1 d . . . . .
O39A O 0.79029(8) 0.32673(16) 0.9900(2) 0.0448(11) Uani 1 1 d . . . . .
C40A C 0.75223(12) 0.2362(2) 0.8470(4) 0.0411(16) Uani 1 1 d . . . . .
O40A O 0.74076(10) 0.20248(17) 0.8536(3) 0.0704(18) Uani 1 1 d . . . . .
Ru1B Ru 0.57436(2) 0.53071(2) 0.31808(2) 0.02405(9) Uani 1 1 d . . . . .
N1B N 0.60046(8) 0.64387(15) 0.4119(2) 0.0244(10) Uani 1 1 d . . . . .
C2B C 0.57438(9) 0.63814(18) 0.4130(3) 0.0247(11) Uani 1 1 d . . . . .
H2BA H 0.5676 0.6526 0.3699 0.030 Uiso 1 1 calc R U . . .
H2BB H 0.5680 0.6560 0.4536 0.030 Uiso 1 1 calc R U . . .
P3B P 0.56434(3) 0.57569(5) 0.41878(7) 0.0234(3) Uani 1 1 d . . . . .
C4B C 0.61023(10) 0.63318(19) 0.3423(3) 0.0279(12) Uani 1 1 d . . . . .
H4BA H 0.6263 0.6472 0.3392 0.033 Uiso 1 1 calc R U . . .
H4BB H 0.6001 0.6487 0.3062 0.033 Uiso 1 1 calc R U . . .
P5B P 0.61211(3) 0.56893(5) 0.32253(7) 0.0244(3) Uani 1 1 d . . . . .
C6B C 0.60623(10) 0.6932(2) 0.4333(3) 0.0342(14) Uani 1 1 d . . . . .
H6BA H 0.5975 0.7006 0.4770 0.041 Uiso 1 1 calc R U . . .
H6BB H 0.6003 0.7153 0.3965 0.041 Uiso 1 1 calc R U . . .
P7B P 0.63849(3) 0.70499(6) 0.44848(9) 0.0352(4) Uani 1 1 d . . . . .
C8B C 0.57607(10) 0.5604(2) 0.5072(3) 0.0288(12) Uani 1 1 d . . . . .
H8BA H 0.5936 0.5660 0.5055 0.035 Uiso 1 1 calc R U . . .
C9B C 0.56688(14) 0.5895(3) 0.5697(3) 0.0519(19) Uani 1 1 d . . . . .
H9BA H 0.5758 0.6198 0.5747 0.062 Uiso 1 1 calc R U . . .
H9BB H 0.5497 0.5967 0.5642 0.062 Uiso 1 1 calc R U . . .
C10B C 0.57133(17) 0.5570(3) 0.6321(4) 0.066(2) Uani 1 1 d . . . . .
H10C H 0.5881 0.5589 0.6480 0.079 Uiso 1 1 calc R U . . .
H10D H 0.5609 0.5655 0.6718 0.079 Uiso 1 1 calc R U . . .
C11B C 0.56550(16) 0.5075(3) 0.6045(4) 0.061(2) Uani 1 1 d . . . . .
H11C H 0.5483 0.5009 0.6089 0.073 Uiso 1 1 calc R U . . .
H11D H 0.5744 0.4829 0.6313 0.073 Uiso 1 1 calc R U . . .
C12B C 0.57278(12) 0.5069(2) 0.5278(3) 0.0380(15) Uani 1 1 d . . . . .
H12C H 0.5603 0.4918 0.4984 0.046 Uiso 1 1 calc R U . . .
H12D H 0.5878 0.4890 0.5217 0.046 Uiso 1 1 calc R U . . .
C13B C 0.53235(10) 0.5863(2) 0.4333(3) 0.0317(13) Uani 1 1 d . U . . .
H13B H 0.5311 0.6097 0.4726 0.038 Uiso 1 1 calc R U . . .
C14B C 0.51782(11) 0.5422(2) 0.4545(4) 0.0432(15) Uani 1 1 d . U . . .
H14C H 0.5237 0.5133 0.4303 0.052 Uiso 1 1 calc R U . . .
H14D H 0.5187 0.5370 0.5059 0.052 Uiso 1 1 calc R U . . .
C15B C 0.49252(14) 0.5536(3) 0.4318(5) 0.077(2) Uani 1 1 d . U . . .
H15C H 0.4856 0.5262 0.4058 0.093 Uiso 1 1 calc R U . . .
H15D H 0.4826 0.5598 0.4735 0.093 Uiso 1 1 calc R U . . .
C16B C 0.49284(13) 0.5958(3) 0.3866(4) 0.064(2) Uani 1 1 d . U . . .
H16C H 0.4853 0.6231 0.4109 0.077 Uiso 1 1 calc R U . . .
H16D H 0.4839 0.5895 0.3427 0.077 Uiso 1 1 calc R U . . .
C17B C 0.51843(10) 0.6074(2) 0.3702(3) 0.0405(15) Uani 1 1 d . U . . .
H17C H 0.5209 0.6423 0.3668 0.049 Uiso 1 1 calc R U . . .
H17D H 0.5234 0.5923 0.3257 0.049 Uiso 1 1 calc R U . . .
C18B C 0.62943(11) 0.5707(2) 0.2404(3) 0.0365(14) Uani 1 1 d . . . . .
H18B H 0.6449 0.5869 0.2511 0.044 Uiso 1 1 calc R U . . .
C19B C 0.61809(13) 0.5966(3) 0.1795(3) 0.0534(19) Uani 1 1 d . . . . .
H19C H 0.6200 0.6316 0.1841 0.064 Uiso 1 1 calc R U . . .
H19D H 0.6009 0.5890 0.1753 0.064 Uiso 1 1 calc R U . . .
C20B C 0.63218(15) 0.5770(3) 0.1161(4) 0.065(2) Uani 1 1 d . . . . .
H20C H 0.6231 0.5816 0.0719 0.078 Uiso 1 1 calc R U . . .
H20D H 0.6477 0.5934 0.1120 0.078 Uiso 1 1 calc R U . . .
C21B C 0.63558(14) 0.5257(3) 0.1311(4) 0.063(2) Uani 1 1 d . . . . .
H21C H 0.6510 0.5145 0.1122 0.075 Uiso 1 1 calc R U . . .
H21D H 0.6226 0.5066 0.1094 0.075 Uiso 1 1 calc R U . . .
C22B C 0.63524(15) 0.5207(3) 0.2106(4) 0.059(2) Uani 1 1 d . . . . .
H22C H 0.6509 0.5096 0.2282 0.070 Uiso 1 1 calc R U . . .
H22D H 0.6230 0.4973 0.2249 0.070 Uiso 1 1 calc R U . . .
C23B C 0.63336(10) 0.5486(2) 0.3912(3) 0.0321(13) Uani 1 1 d . . . . .
H23B H 0.6265 0.5593 0.4369 0.038 Uiso 1 1 calc R U . . .
C24B C 0.65865(11) 0.5687(2) 0.3897(4) 0.0428(16) Uani 1 1 d . . . . .
H24C H 0.6655 0.5662 0.3421 0.051 Uiso 1 1 calc R U . . .
H24D H 0.6589 0.6025 0.4046 0.051 Uiso 1 1 calc R U . . .
C25B C 0.67223(13) 0.5373(3) 0.4418(5) 0.059(2) Uani 1 1 d . . . . .
H25C H 0.6893 0.5359 0.4298 0.071 Uiso 1 1 calc R U . . .
H25D H 0.6707 0.5498 0.4901 0.071 Uiso 1 1 calc R U . . .
C26B C 0.66106(13) 0.4891(3) 0.4356(5) 0.063(2) Uani 1 1 d . . . . .
H26C H 0.6588 0.4751 0.4828 0.076 Uiso 1 1 calc R U . . .
H26D H 0.6715 0.4675 0.4084 0.076 Uiso 1 1 calc R U . . .
C27B C 0.63713(11) 0.4947(2) 0.3984(4) 0.0443(16) Uani 1 1 d . . . . .
H27C H 0.6243 0.4801 0.4264 0.053 Uiso 1 1 calc R U . . .
H27D H 0.6374 0.4792 0.3517 0.053 Uiso 1 1 calc R U . . .
C28B C 0.63669(11) 0.7708(2) 0.4486(3) 0.0368(15) Uani 1 1 d . . . . .
H28B H 0.6236 0.7809 0.4806 0.044 Uiso 1 1 calc R U . . .
C29B C 0.63184(14) 0.7916(2) 0.3744(4) 0.0499(18) Uani 1 1 d . . . . .
H29C H 0.6376 0.7695 0.3378 0.060 Uiso 1 1 calc R U . . .
H29D H 0.6146 0.7967 0.3670 0.060 Uiso 1 1 calc R U . . .
C30B C 0.6448(2) 0.8379(4) 0.3706(5) 0.094(4) Uani 1 1 d . . . . .
H30C H 0.6335 0.8641 0.3605 0.112 Uiso 1 1 calc R U . . .
H30D H 0.6567 0.8368 0.3327 0.112 Uiso 1 1 calc R U . . .
C31B C 0.6568(2) 0.8459(3) 0.4396(5) 0.094(3) Uani 1 1 d . . . . .
H31C H 0.6469 0.8663 0.4701 0.112 Uiso 1 1 calc R U . . .
H31D H 0.6724 0.8615 0.4331 0.112 Uiso 1 1 calc R U . . .
C32B C 0.65991(13) 0.7951(2) 0.4723(4) 0.0533(19) Uani 1 1 d . . . . .
H32C H 0.6740 0.7786 0.4532 0.064 Uiso 1 1 calc R U . . .
H32D H 0.6612 0.7965 0.5241 0.064 Uiso 1 1 calc R U . . .
C33B C 0.64227(11) 0.6915(2) 0.5430(3) 0.0411(15) Uani 1 1 d . . . . .
H33B H 0.6589 0.7014 0.5553 0.049 Uiso 1 1 calc R U . . .
C34B C 0.62626(14) 0.7145(3) 0.5988(4) 0.0526(19) Uani 1 1 d . . . . .
H34C H 0.6333 0.7446 0.6160 0.063 Uiso 1 1 calc R U . . .
H34D H 0.6103 0.7214 0.5789 0.063 Uiso 1 1 calc R U . . .
C35B C 0.62452(16) 0.6783(3) 0.6579(5) 0.069(2) Uani 1 1 d . . . . .
H35C H 0.6312 0.6919 0.7018 0.082 Uiso 1 1 calc R U . . .
H35D H 0.6077 0.6699 0.6661 0.082 Uiso 1 1 calc R U . . .
C36B C 0.63811(19) 0.6353(3) 0.6372(4) 0.081(3) Uani 1 1 d . . . . .
H36C H 0.6294 0.6061 0.6505 0.097 Uiso 1 1 calc R U . . .
H36D H 0.6539 0.6350 0.6608 0.097 Uiso 1 1 calc R U . . .
C37B C 0.64100(14) 0.6378(2) 0.5586(4) 0.0547(19) Uani 1 1 d . . . . .
H37C H 0.6273 0.6229 0.5342 0.066 Uiso 1 1 calc R U . . .
H37D H 0.6558 0.6215 0.5439 0.066 Uiso 1 1 calc R U . . .
C38B C 0.54558(12) 0.4966(2) 0.3124(3) 0.0400(15) Uani 1 1 d . . . . .
O38B O 0.52818(10) 0.4748(2) 0.3065(3) 0.0682(16) Uani 1 1 d . . . . .
C39B C 0.56408(10) 0.5733(2) 0.2465(3) 0.0280(12) Uani 1 1 d . . . . .
O39B O 0.55628(8) 0.59766(16) 0.2030(2) 0.0443(11) Uani 1 1 d . . . . .
C40B C 0.58915(12) 0.4695(2) 0.3134(3) 0.0409(15) Uani 1 1 d . . . . .
O40B O 0.59635(10) 0.43106(16) 0.3054(3) 0.0636(15) Uani 1 1 d . . . . .
Ru1C Ru 0.32738(2) 0.03473(2) 0.65261(2) 0.02198(9) Uani 1 1 d . . . . .
N1C N 0.35589(8) 0.13925(15) 0.5419(2) 0.0215(9) Uani 1 1 d . . . . .
C2C C 0.34264(9) 0.15457(17) 0.6050(3) 0.0218(11) Uani 1 1 d . . . . .
H2CA H 0.3258 0.1603 0.5915 0.026 Uiso 1 1 calc R U . . .
H2CB H 0.3493 0.1852 0.6217 0.026 Uiso 1 1 calc R U . . .
P3C P 0.34347(2) 0.11142(5) 0.67758(7) 0.0205(3) Uani 1 1 d . . . . .
C4C C 0.34194(10) 0.10552(18) 0.5001(3) 0.0227(11) Uani 1 1 d . . . . .
H4CA H 0.3491 0.1037 0.4529 0.027 Uiso 1 1 calc R U . . .
H4CB H 0.3257 0.1189 0.4941 0.027 Uiso 1 1 calc R U . . .
P5C P 0.33901(2) 0.04439(5) 0.53395(7) 0.0200(3) Uani 1 1 d . . . . .
C6C C 0.36045(10) 0.18181(19) 0.4971(3) 0.0279(12) Uani 1 1 d . . . . .
H6CA H 0.3451 0.1977 0.4868 0.033 Uiso 1 1 calc R U . . .
H6CB H 0.3671 0.1710 0.4519 0.033 Uiso 1 1 calc R U . . .
P7C P 0.38104(3) 0.22605(6) 0.53694(8) 0.0333(4) Uani 1 1 d . . . . .
C8C C 0.37505(10) 0.11506(18) 0.7027(3) 0.0267(12) Uani 1 1 d . . . . .
H8CA H 0.3842 0.1087 0.6589 0.032 Uiso 1 1 calc R U . . .
C9C C 0.38343(11) 0.0766(2) 0.7566(3) 0.0383(14) Uani 1 1 d . . . . .
H9CA H 0.3702 0.0675 0.7881 0.046 Uiso 1 1 calc R U . . .
H9CB H 0.3892 0.0477 0.7321 0.046 Uiso 1 1 calc R U . . .
C10C C 0.40343(12) 0.0997(2) 0.7979(4) 0.0480(17) Uani 1 1 d . . . . .
H10E H 0.4177 0.0790 0.7975 0.058 Uiso 1 1 calc R U . . .
H10F H 0.3986 0.1046 0.8472 0.058 Uiso 1 1 calc R U . . .
C11C C 0.40902(13) 0.1473(3) 0.7639(4) 0.056(2) Uani 1 1 d . . . . .
H11E H 0.4212 0.1437 0.7270 0.067 Uiso 1 1 calc R U . . .
H11F H 0.4147 0.1707 0.7991 0.067 Uiso 1 1 calc R U . . .
C12C C 0.38499(10) 0.1624(2) 0.7323(3) 0.0351(14) Uani 1 1 d . . . . .
H12E H 0.3871 0.1863 0.6945 0.042 Uiso 1 1 calc R U . . .
H12F H 0.3744 0.1757 0.7686 0.042 Uiso 1 1 calc R U . . .
C13C C 0.32775(10) 0.14857(19) 0.7423(3) 0.0269(12) Uani 1 1 d . . . . .
H13C H 0.3346 0.1814 0.7397 0.032 Uiso 1 1 calc R U . . .
C14C C 0.32996(12) 0.1317(2) 0.8196(3) 0.0386(14) Uani 1 1 d . . . . .
H14E H 0.3322 0.0967 0.8222 0.046 Uiso 1 1 calc R U . . .
H14F H 0.3434 0.1476 0.8438 0.046 Uiso 1 1 calc R U . . .
C15C C 0.30619(14) 0.1465(2) 0.8513(4) 0.053(2) Uani 1 1 d . . . . .
H15E H 0.3027 0.1280 0.8943 0.063 Uiso 1 1 calc R U . . .
H15F H 0.3060 0.1810 0.8629 0.063 Uiso 1 1 calc R U . . .
C16C C 0.28875(13) 0.1353(2) 0.7940(4) 0.055(2) Uani 1 1 d . . . . .
H16E H 0.2735 0.1522 0.8015 0.066 Uiso 1 1 calc R U . . .
H16F H 0.2856 0.1005 0.7915 0.066 Uiso 1 1 calc R U . . .
C17C C 0.30078(10) 0.1528(2) 0.7269(3) 0.0352(14) Uani 1 1 d . . . . .
H17E H 0.2963 0.1863 0.7168 0.042 Uiso 1 1 calc R U . . .
H17F H 0.2962 0.1327 0.6863 0.042 Uiso 1 1 calc R U . . .
C18C C 0.31918(10) 0.01992(18) 0.4660(3) 0.0250(11) Uani 1 1 d . . . . .
H18C H 0.3276 0.0227 0.4201 0.030 Uiso 1 1 calc R U . . .
C19C C 0.29485(9) 0.04523(19) 0.4576(3) 0.0260(12) Uani 1 1 d . . . . .
H19E H 0.2905 0.0620 0.5013 0.031 Uiso 1 1 calc R U . . .
H19F H 0.2953 0.0686 0.4187 0.031 Uiso 1 1 calc R U . . .
C20C C 0.27725(11) 0.0056(2) 0.4415(4) 0.0403(15) Uani 1 1 d . . . . .
H20E H 0.2611 0.0143 0.4571 0.048 Uiso 1 1 calc R U . . .
H20F H 0.2768 -0.0015 0.3906 0.048 Uiso 1 1 calc R U . . .
C21C C 0.28670(12) -0.0364(2) 0.4826(4) 0.0442(16) Uani 1 1 d . . . . .
H21E H 0.2808 -0.0667 0.4623 0.053 Uiso 1 1 calc R U . . .
H21F H 0.2817 -0.0345 0.5322 0.053 Uiso 1 1 calc R U . . .
C22C C 0.31341(11) -0.03337(19) 0.4773(3) 0.0341(14) Uani 1 1 d . . . . .
H22E H 0.3191 -0.0527 0.4374 0.041 Uiso 1 1 calc R U . . .
H22F H 0.3211 -0.0452 0.5210 0.041 Uiso 1 1 calc R U . . .
C23C C 0.36720(10) 0.01429(19) 0.5111(3) 0.0263(12) Uani 1 1 d . . . . .
H23C H 0.3649 -0.0203 0.5219 0.032 Uiso 1 1 calc R U . . .
C24C C 0.37554(12) 0.0170(3) 0.4345(3) 0.0452(17) Uani 1 1 d . . . . .
H24E H 0.3664 -0.0054 0.4046 0.054 Uiso 1 1 calc R U . . .
H24F H 0.3736 0.0497 0.4158 0.054 Uiso 1 1 calc R U . . .
C25C C 0.40176(12) 0.0031(3) 0.4370(4) 0.0510(19) Uani 1 1 d . . . . .
H25E H 0.4039 -0.0299 0.4198 0.061 Uiso 1 1 calc R U . . .
H25F H 0.4112 0.0248 0.4071 0.061 Uiso 1 1 calc R U . . .
C26C C 0.40985(11) 0.0070(3) 0.5132(3) 0.0430(16) Uani 1 1 d . . . . .
H26E H 0.4244 0.0269 0.5171 0.052 Uiso 1 1 calc R U . . .
H26F H 0.4133 -0.0250 0.5329 0.052 Uiso 1 1 calc R U . . .
C27C C 0.38915(10) 0.0304(2) 0.5523(3) 0.0337(14) Uani 1 1 d . . . . .
H27E H 0.3885 0.0192 0.6016 0.040 Uiso 1 1 calc R U . . .
H27F H 0.3906 0.0656 0.5520 0.040 Uiso 1 1 calc R U . . .
C28C C 0.41016(12) 0.2083(3) 0.5004(3) 0.0444(17) Uani 1 1 d . . . . .
H28C H 0.4218 0.2331 0.5164 0.053 Uiso 1 1 calc R U . . .
C29C C 0.41923(13) 0.1608(3) 0.5299(4) 0.056(2) Uani 1 1 d . . . . .
H29E H 0.4306 0.1664 0.5690 0.068 Uiso 1 1 calc R U . . .
H29F H 0.4058 0.1413 0.5474 0.068 Uiso 1 1 calc R U . . .
C30C C 0.4314(2) 0.1359(3) 0.4697(6) 0.096(3) Uani 1 1 d . . . . .
H30E H 0.4216 0.1086 0.4532 0.116 Uiso 1 1 calc R U . . .
H30F H 0.4471 0.1237 0.4850 0.116 Uiso 1 1 calc R U . . .
C31C C 0.43431(17) 0.1720(4) 0.4113(5) 0.081(3) Uani 1 1 d . . . . .
H31E H 0.4340 0.1563 0.3647 0.097 Uiso 1 1 calc R U . . .
H31F H 0.4494 0.1899 0.4166 0.097 Uiso 1 1 calc R U . . .
C32C C 0.41302(14) 0.2046(3) 0.4202(4) 0.062(2) Uani 1 1 d . . . . .
H32E H 0.3986 0.1907 0.3981 0.074 Uiso 1 1 calc R U . . .
H32F H 0.4160 0.2364 0.3994 0.074 Uiso 1 1 calc R U . . .
C33C C 0.37297(13) 0.2774(2) 0.4820(3) 0.0413(16) Uani 1 1 d . . . . .
H33C H 0.3723 0.2670 0.4318 0.050 Uiso 1 1 calc R U . . .
C34C C 0.34931(13) 0.3001(2) 0.5012(4) 0.0503(18) Uani 1 1 d . . . . .
H34E H 0.3478 0.3035 0.5527 0.060 Uiso 1 1 calc R U . . .
H34F H 0.3358 0.2810 0.4831 0.060 Uiso 1 1 calc R U . . .
C35C C 0.35032(18) 0.3490(3) 0.4654(5) 0.072(3) Uani 1 1 d . . . . .
H35E H 0.3457 0.3465 0.4153 0.086 Uiso 1 1 calc R U . . .
H35F H 0.3395 0.3719 0.4887 0.086 Uiso 1 1 calc R U . . .
C36C C 0.37612(19) 0.3649(3) 0.4729(6) 0.085(3) Uani 1 1 d . . . . .
H36E H 0.3778 0.3882 0.5117 0.102 Uiso 1 1 calc R U . . .
H36F H 0.3817 0.3799 0.4290 0.102 Uiso 1 1 calc R U . . .
C37C C 0.39043(15) 0.3196(2) 0.4889(4) 0.063(2) Uani 1 1 d . . . . .
H37E H 0.3972 0.3210 0.5370 0.076 Uiso 1 1 calc R U . . .
H37F H 0.4036 0.3161 0.4552 0.076 Uiso 1 1 calc R U . . .
C38C C 0.32001(12) 0.0188(2) 0.7466(3) 0.0394(15) Uani 1 1 d . . . . .
O38C O 0.31532(11) 0.00531(18) 0.8015(2) 0.0656(16) Uani 1 1 d . . . . .
C39C C 0.29422(11) 0.0439(2) 0.6332(3) 0.0310(13) Uani 1 1 d . . . . .
O39C O 0.27401(8) 0.04699(18) 0.6275(3) 0.0509(12) Uani 1 1 d . . . . .
C40C C 0.34571(13) -0.0220(2) 0.6533(3) 0.0389(15) Uani 1 1 d . . . . .
O40C O 0.35578(11) -0.05816(17) 0.6553(3) 0.0713(17) Uani 1 1 d . . . . .
Ru1D Ru 0.51456(2) 0.26998(2) 0.54564(2) 0.02675(10) Uani 1 1 d . . . . .
N1D N 0.48767(8) 0.38298(15) 0.6394(2) 0.0245(10) Uani 1 1 d . . . . .
C2D C 0.50474(10) 0.39620(18) 0.5847(3) 0.0278(12) Uani 1 1 d . . . . .
H2DA H 0.5201 0.4035 0.6079 0.033 Uiso 1 1 calc R U . . .
H2DB H 0.4991 0.4259 0.5621 0.033 Uiso 1 1 calc R U . . .
P3D P 0.51017(3) 0.35191(5) 0.51533(7) 0.0242(3) Uani 1 1 d . . . . .
C4D C 0.49844(10) 0.34871(18) 0.6893(3) 0.0273(12) Uani 1 1 d . . . . .
H4DA H 0.4890 0.3495 0.7330 0.033 Uiso 1 1 calc R U . . .
H4DB H 0.5146 0.3602 0.7012 0.033 Uiso 1 1 calc R U . . .
P5D P 0.50086(3) 0.28644(5) 0.66125(7) 0.0247(3) Uani 1 1 d . . . . .
C6D C 0.48118(11) 0.42602(19) 0.6791(3) 0.0314(13) Uani 1 1 d . . . . .
H6DA H 0.4959 0.4414 0.6967 0.038 Uiso 1 1 calc R U . . .
H6DB H 0.4717 0.4164 0.7203 0.038 Uiso 1 1 calc R U . . .
P7D P 0.46376(3) 0.47075(5) 0.62712(8) 0.0323(4) Uani 1 1 d . . . . .
C8D C 0.48740(12) 0.3642(2) 0.4479(4) 0.0423(15) Uani 1 1 d . . . . .
H8DA H 0.4911 0.3429 0.4073 0.051 Uiso 1 1 calc R U . . .
C9D C 0.48591(13) 0.4157(2) 0.4176(4) 0.0497(18) Uani 1 1 d . . . . .
H9DA H 0.4883 0.4398 0.4551 0.060 Uiso 1 1 calc R U . . .
H9DB H 0.4980 0.4207 0.3808 0.060 Uiso 1 1 calc R U . . .
C10D C 0.46071(14) 0.4189(3) 0.3868(5) 0.077(3) Uani 1 1 d . . . . .
H10G H 0.4527 0.4481 0.4039 0.092 Uiso 1 1 calc R U . . .
H10H H 0.4614 0.4204 0.3349 0.092 Uiso 1 1 calc R U . . .
C11D C 0.44751(15) 0.3771(3) 0.4083(5) 0.071(3) Uani 1 1 d . . . . .
H11G H 0.4454 0.3549 0.3683 0.085 Uiso 1 1 calc R U . . .
H11H H 0.4316 0.3863 0.4257 0.085 Uiso 1 1 calc R U . . .
C12D C 0.46247(13) 0.3532(3) 0.4680(4) 0.059(2) Uani 1 1 d . . . . .
H12G H 0.4586 0.3670 0.5143 0.071 Uiso 1 1 calc R U . . .
H12H H 0.4597 0.3183 0.4694 0.071 Uiso 1 1 calc R U . . .
C13D C 0.53657(11) 0.3818(2) 0.4773(3) 0.0329(13) Uani 1 1 d . . . . .
H13D H 0.5325 0.4163 0.4707 0.039 Uiso 1 1 calc R U . . .
C14D C 0.54426(13) 0.3617(2) 0.4052(3) 0.0471(17) Uani 1 1 d . . . . .
H14G H 0.5339 0.3348 0.3910 0.056 Uiso 1 1 calc R U . . .
H14H H 0.5433 0.3868 0.3686 0.056 Uiso 1 1 calc R U . . .
C15D C 0.56956(15) 0.3451(3) 0.4148(5) 0.071(3) Uani 1 1 d . . . . .
H15G H 0.5700 0.3106 0.4261 0.086 Uiso 1 1 calc R U . . .
H15H H 0.5788 0.3506 0.3715 0.086 Uiso 1 1 calc R U . . .
C16D C 0.57961(13) 0.3734(3) 0.4736(5) 0.069(2) Uani 1 1 d . . . . .
H16G H 0.5853 0.4048 0.4569 0.083 Uiso 1 1 calc R U . . .
H16H H 0.5930 0.3563 0.4962 0.083 Uiso 1 1 calc R U . . .
C17D C 0.55899(11) 0.3792(2) 0.5245(4) 0.0410(15) Uani 1 1 d . . . . .
H17G H 0.5608 0.4087 0.5525 0.049 Uiso 1 1 calc R U . . .
H17H H 0.5581 0.3516 0.5568 0.049 Uiso 1 1 calc R U . . .
C18D C 0.51843(11) 0.26358(19) 0.7364(3) 0.0302(13) Uani 1 1 d . . . . .
H18D H 0.5094 0.2708 0.7800 0.036 Uiso 1 1 calc R U . . .
C19D C 0.54337(11) 0.2847(2) 0.7454(3) 0.0327(13) Uani 1 1 d . . . . .
H19G H 0.5504 0.2930 0.6995 0.039 Uiso 1 1 calc R U . . .
H19H H 0.5431 0.3135 0.7754 0.039 Uiso 1 1 calc R U . . .
C20D C 0.55724(12) 0.2444(2) 0.7809(3) 0.0418(15) Uani 1 1 d . . . . .
H20G H 0.5746 0.2488 0.7750 0.050 Uiso 1 1 calc R U . . .
H20H H 0.5536 0.2428 0.8316 0.050 Uiso 1 1 calc R U . . .
C21D C 0.54857(13) 0.1999(2) 0.7430(3) 0.0480(17) Uani 1 1 d . . . . .
H21G H 0.5516 0.1710 0.7716 0.058 Uiso 1 1 calc R U . . .
H21H H 0.5566 0.1962 0.6972 0.058 Uiso 1 1 calc R U . . .
C22D C 0.52191(13) 0.2082(2) 0.7329(4) 0.0459(17) Uani 1 1 d . . . . .
H22G H 0.5128 0.1923 0.7704 0.055 Uiso 1 1 calc R U . . .
H22H H 0.5165 0.1957 0.6869 0.055 Uiso 1 1 calc R U . . .
C23D C 0.47125(11) 0.2609(2) 0.6794(3) 0.0329(13) Uani 1 1 d . . . . .
H23D H 0.4725 0.2259 0.6699 0.039 Uiso 1 1 calc R U . . .
C24D C 0.46134(12) 0.2659(3) 0.7549(3) 0.0501(18) Uani 1 1 d . . . . .
H24G H 0.4631 0.2355 0.7810 0.060 Uiso 1 1 calc R U . . .
H24H H 0.4698 0.2914 0.7809 0.060 Uiso 1 1 calc R U . . .
C25D C 0.43513(14) 0.2785(3) 0.7457(4) 0.064(2) Uani 1 1 d . . . . .
H25G H 0.4252 0.2588 0.7772 0.077 Uiso 1 1 calc R U . . .
H25H H 0.4324 0.3126 0.7570 0.077 Uiso 1 1 calc R U . . .
C26D C 0.42878(13) 0.2687(3) 0.6701(3) 0.0497(17) Uani 1 1 d . . . . .
H26G H 0.4241 0.2350 0.6634 0.060 Uiso 1 1 calc R U . . .
H26H H 0.4156 0.2896 0.6541 0.060 Uiso 1 1 calc R U . . .
C27D C 0.45131(11) 0.2798(2) 0.6315(3) 0.0361(14) Uani 1 1 d . . . . .
H27G H 0.4530 0.3146 0.6239 0.043 Uiso 1 1 calc R U . . .
H27H H 0.4515 0.2635 0.5853 0.043 Uiso 1 1 calc R U . . .
C28D C 0.43308(12) 0.4599(3) 0.6572(4) 0.0464(17) Uani 1 1 d . . . . .
H28D H 0.4231 0.4858 0.6358 0.056 Uiso 1 1 calc R U . . .
C29D C 0.42302(13) 0.4133(3) 0.6292(4) 0.0552(19) Uani 1 1 d . . . . .
H29G H 0.4182 0.4166 0.5793 0.066 Uiso 1 1 calc R U . . .
H29H H 0.4349 0.3874 0.6332 0.066 Uiso 1 1 calc R U . . .
C30D C 0.40173(15) 0.4033(3) 0.6748(5) 0.071(2) Uani 1 1 d . . . . .
H30G H 0.3877 0.4217 0.6588 0.085 Uiso 1 1 calc R U . . .
H30H H 0.3978 0.3689 0.6748 0.085 Uiso 1 1 calc R U . . .
C31D C 0.40985(18) 0.4194(3) 0.7464(5) 0.079(3) Uani 1 1 d . . . . .
H31G H 0.4176 0.3927 0.7718 0.095 Uiso 1 1 calc R U . . .
H31H H 0.3961 0.4304 0.7742 0.095 Uiso 1 1 calc R U . . .
C32D C 0.42750(13) 0.4604(3) 0.7363(4) 0.054(2) Uani 1 1 d . . . . .
H32G H 0.4421 0.4550 0.7645 0.065 Uiso 1 1 calc R U . . .
H32H H 0.4203 0.4912 0.7502 0.065 Uiso 1 1 calc R U . . .
C33D C 0.47189(11) 0.5244(2) 0.6776(3) 0.0344(14) Uani 1 1 d . . . . .
H33D H 0.4712 0.5170 0.7289 0.041 Uiso 1 1 calc R U . . .
C34D C 0.45590(14) 0.5677(2) 0.6614(5) 0.056(2) Uani 1 1 d . . . . .
H34G H 0.4504 0.5670 0.6119 0.067 Uiso 1 1 calc R U . . .
H34H H 0.4418 0.5678 0.6923 0.067 Uiso 1 1 calc R U . . .
C35D C 0.47123(15) 0.6116(2) 0.6750(5) 0.067(2) Uani 1 1 d . . . . .
H35G H 0.4654 0.6290 0.7167 0.080 Uiso 1 1 calc R U . . .
H35H H 0.4706 0.6333 0.6341 0.080 Uiso 1 1 calc R U . . .
C36D C 0.49669(14) 0.5945(2) 0.6873(4) 0.057(2) Uani 1 1 d . . . . .
H36G H 0.5081 0.6144 0.6612 0.068 Uiso 1 1 calc R U . . .
H36H H 0.5009 0.5953 0.7379 0.068 Uiso 1 1 calc R U . . .
C37D C 0.49652(12) 0.5435(2) 0.6598(4) 0.0469(17) Uani 1 1 d . . . . .
H37G H 0.5091 0.5243 0.6830 0.056 Uiso 1 1 calc R U . . .
H37H H 0.4991 0.5429 0.6084 0.056 Uiso 1 1 calc R U . . .
C38D C 0.52121(15) 0.2550(2) 0.4506(4) 0.0527(19) Uani 1 1 d . . . . .
O38D O 0.52448(14) 0.2432(2) 0.3938(3) 0.088(2) Uani 1 1 d . . . . .
C39D C 0.54687(12) 0.2581(2) 0.5714(3) 0.0378(14) Uani 1 1 d . . . . .
O39D O 0.56621(9) 0.24642(19) 0.5806(3) 0.0579(14) Uani 1 1 d . . . . .
C40D C 0.49297(16) 0.2190(3) 0.5425(4) 0.068(3) Uani 1 1 d . . . . .
O40D O 0.48083(14) 0.1853(2) 0.5390(4) 0.109(3) Uani 1 1 d . . . . .
Ru1E Ru 0.33380(2) 0.47127(2) 0.12686(3) 0.03245(11) Uani 1 1 d . . . . .
N1E N 0.35826(9) 0.35635(15) 0.0332(2) 0.0279(10) Uani 1 1 d . . . . .
C2E C 0.34776(13) 0.3901(2) -0.0173(3) 0.0433(17) Uani 1 1 d . . . . .
H2EA H 0.3316 0.3787 -0.0295 0.052 Uiso 1 1 calc R U . . .
H2EB H 0.3573 0.3890 -0.0607 0.052 Uiso 1 1 calc R U . . .
P3E P 0.34550(3) 0.45269(5) 0.01085(8) 0.0311(3) Uani 1 1 d D . . . .
C4E C 0.34095(10) 0.34426(19) 0.0881(3) 0.0276(12) Uani 1 1 d . . . . .
H4EA H 0.3459 0.3138 0.1101 0.033 Uiso 1 1 calc R U . . .
H4EB H 0.3253 0.3389 0.0653 0.033 Uiso 1 1 calc R U . . .
P5E P 0.33722(3) 0.38913(5) 0.15803(7) 0.0249(3) Uani 1 1 d . . . . .
C6E C 0.36474(11) 0.3125(2) -0.0059(3) 0.0309(13) Uani 1 1 d . . . . .
H6EA H 0.3736 0.3217 -0.0484 0.037 Uiso 1 1 calc R U . . .
H6EB H 0.3500 0.2962 -0.0214 0.037 Uiso 1 1 calc R U . . .
P7E P 0.38295(3) 0.26987(5) 0.04554(8) 0.0279(3) Uani 1 1 d . . . . .
C8E C 0.37335(15) 0.4839(4) -0.0132(5) 0.053(3) Uani 0.701(10) 1 d D U P C 1
H8EA H 0.3716 0.5176 0.0031 0.063 Uiso 0.701(10) 1 calc R U P C 1
C9E C 0.38076(19) 0.4863(5) -0.0889(5) 0.074(4) Uani 0.701(10) 1 d D . P C 1
H9EA H 0.3709 0.5093 -0.1156 0.089 Uiso 0.701(10) 1 calc R U P C 1
H9EB H 0.3797 0.4546 -0.1116 0.089 Uiso 0.701(10) 1 calc R U P C 1
C10E C 0.40668(19) 0.5034(7) -0.0830(7) 0.099(5) Uani 0.701(10) 1 d D U P C 1
H10I H 0.4156 0.4953 -0.1260 0.119 Uiso 0.701(10) 1 calc R U P C 1
H10J H 0.4074 0.5383 -0.0756 0.119 Uiso 0.701(10) 1 calc R U P C 1
C11E C 0.41672(16) 0.4771(5) -0.0204(7) 0.071(4) Uani 0.701(10) 1 d D U P C 1
H11I H 0.4279 0.4979 0.0062 0.086 Uiso 0.701(10) 1 calc R U P C 1
H11J H 0.4254 0.4482 -0.0355 0.086 Uiso 0.701(10) 1 calc R U P C 1
C12E C 0.39545(15) 0.4635(5) 0.0252(6) 0.071(4) Uani 0.701(10) 1 d D . P C 1
H12I H 0.3970 0.4776 0.0726 0.085 Uiso 0.701(10) 1 calc R U P C 1
H12J H 0.3942 0.4284 0.0298 0.085 Uiso 0.701(10) 1 calc R U P C 1
C8M C 0.3774(3) 0.4585(9) -0.0096(12) 0.054(7) Uiso 0.299(10) 1 d D U P C 2
H8MA H 0.3858 0.4376 0.0251 0.065 Uiso 0.299(10) 1 calc R U P C 2
C9M C 0.3878(4) 0.4456(10) -0.0804(13) 0.076(9) Uiso 0.299(10) 1 d D . P C 2
H9MA H 0.3897 0.4106 -0.0850 0.091 Uiso 0.299(10) 1 calc R U P C 2
H9MB H 0.3775 0.4573 -0.1191 0.091 Uiso 0.299(10) 1 calc R U P C 2
C10M C 0.4118(4) 0.4700(9) -0.0817(13) 0.052(6) Uiso 0.299(10) 1 d D U P C 2
H10Q H 0.4247 0.4462 -0.0760 0.062 Uiso 0.299(10) 1 calc R U P C 2
H10R H 0.4140 0.4866 -0.1271 0.062 Uiso 0.299(10) 1 calc R U P C 2
C11M C 0.4126(4) 0.5056(10) -0.0221(16) 0.074(8) Uiso 0.299(10) 1 d D U P C 2
H11Q H 0.4183 0.5370 -0.0388 0.088 Uiso 0.299(10) 1 calc R U P C 2
H11R H 0.4233 0.4943 0.0158 0.088 Uiso 0.299(10) 1 calc R U P C 2
C12M C 0.3870(4) 0.5091(8) 0.0039(14) 0.072(7) Uiso 0.299(10) 1 d D U P C 2
H12Q H 0.3779 0.5333 -0.0230 0.086 Uiso 0.299(10) 1 calc R U P C 2
H12R H 0.3866 0.5173 0.0544 0.086 Uiso 0.299(10) 1 calc R U P C 2
C13E C 0.32587(13) 0.4718(2) -0.0621(3) 0.0434(15) Uani 1 1 d . U . . .
H13E H 0.3332 0.4608 -0.1069 0.052 Uiso 1 1 calc R U . . .
C14E C 0.32228(17) 0.5267(3) -0.0672(5) 0.069(2) Uani 1 1 d . U . . .
H14I H 0.3300 0.5428 -0.0268 0.082 Uiso 1 1 calc R U . . .
H14J H 0.3294 0.5391 -0.1110 0.082 Uiso 1 1 calc R U . . .
C15E C 0.2970(2) 0.5353(4) -0.0671(7) 0.108(3) Uani 1 1 d . U . . .
H15I H 0.2919 0.5452 -0.0197 0.129 Uiso 1 1 calc R U . . .
H15J H 0.2929 0.5611 -0.1006 0.129 Uiso 1 1 calc R U . . .
C16E C 0.28528(18) 0.4919(3) -0.0872(6) 0.103(3) Uani 1 1 d . U . . .
H16I H 0.2839 0.4898 -0.1389 0.124 Uiso 1 1 calc R U . . .
H16J H 0.2691 0.4905 -0.0669 0.124 Uiso 1 1 calc R U . . .
C17E C 0.30072(12) 0.4504(3) -0.0585(4) 0.0564(19) Uani 1 1 d . U . . .
H17I H 0.2964 0.4422 -0.0097 0.068 Uiso 1 1 calc R U . . .
H17J H 0.2992 0.4216 -0.0883 0.068 Uiso 1 1 calc R U . . .
C18E C 0.31172(10) 0.3628(2) 0.2042(3) 0.0296(13) Uani 1 1 d . . . . .
H18E H 0.3161 0.3293 0.2169 0.035 Uiso 1 1 calc R U . . .
C19E C 0.28829(10) 0.3606(2) 0.1619(3) 0.0369(14) Uani 1 1 d . . . . .
H19I H 0.2869 0.3881 0.1295 0.044 Uiso 1 1 calc R U . . .
H19J H 0.2873 0.3307 0.1343 0.044 Uiso 1 1 calc R U . . .
C20E C 0.26907(14) 0.3622(4) 0.2166(4) 0.076(3) Uani 1 1 d . . . . .
H20I H 0.2554 0.3813 0.1994 0.091 Uiso 1 1 calc R U . . .
H20J H 0.2634 0.3295 0.2271 0.091 Uiso 1 1 calc R U . . .
C21E C 0.27911(12) 0.3836(4) 0.2791(4) 0.069(3) Uani 1 1 d . . . . .
H21I H 0.2754 0.3635 0.3203 0.083 Uiso 1 1 calc R U . . .
H21J H 0.2718 0.4154 0.2865 0.083 Uiso 1 1 calc R U . . .
C22E C 0.30540(11) 0.3889(2) 0.2728(3) 0.0369(15) Uani 1 1 d . . . . .
H22I H 0.3137 0.3742 0.3135 0.044 Uiso 1 1 calc R U . . .
H22J H 0.3099 0.4230 0.2703 0.044 Uiso 1 1 calc R U . . .
C23E C 0.36161(10) 0.3757(2) 0.2208(3) 0.0286(12) Uani 1 1 d . . . . .
H23E H 0.3592 0.3971 0.2621 0.034 Uiso 1 1 calc R U . . .
C24E C 0.36364(11) 0.3253(2) 0.2499(3) 0.0371(14) Uani 1 1 d . . . . .
H24I H 0.3529 0.3211 0.2903 0.045 Uiso 1 1 calc R U . . .
H24J H 0.3594 0.3016 0.2134 0.045 Uiso 1 1 calc R U . . .
C25E C 0.38936(13) 0.3194(3) 0.2725(5) 0.060(2) Uani 1 1 d . . . . .
H25I H 0.3963 0.2907 0.2505 0.072 Uiso 1 1 calc R U . . .
H25J H 0.3905 0.3159 0.3242 0.072 Uiso 1 1 calc R U . . .
C26E C 0.40267(12) 0.3638(3) 0.2493(4) 0.0469(17) Uani 1 1 d . . . . .
H26I H 0.4051 0.3859 0.2892 0.056 Uiso 1 1 calc R U . . .
H26J H 0.4183 0.3553 0.2294 0.056 Uiso 1 1 calc R U . . .
C27E C 0.38672(11) 0.3860(2) 0.1939(3) 0.0383(15) Uani 1 1 d . . . . .
H27I H 0.3893 0.3711 0.1474 0.046 Uiso 1 1 calc R U . . .
H27J H 0.3896 0.4208 0.1902 0.046 Uiso 1 1 calc R U . . .
C28E C 0.37631(11) 0.2153(2) -0.0051(3) 0.0347(14) Uani 1 1 d . . . . .
H28E H 0.3784 0.2219 -0.0562 0.042 Uiso 1 1 calc R U . . .
C29E C 0.35078(11) 0.1976(2) 0.0078(3) 0.0387(15) Uani 1 1 d . . . . .
H29I H 0.3432 0.2161 0.0460 0.046 Uiso 1 1 calc R U . . .
H29J H 0.3409 0.2008 -0.0352 0.046 Uiso 1 1 calc R U . . .
C30E C 0.35329(15) 0.1454(2) 0.0285(5) 0.072(3) Uani 1 1 d . . . . .
H30I H 0.3516 0.1417 0.0799 0.086 Uiso 1 1 calc R U . . .
H30J H 0.3408 0.1260 0.0050 0.086 Uiso 1 1 calc R U . . .
C31E C 0.37740(14) 0.1293(2) 0.0062(5) 0.062(2) Uani 1 1 d . . . . .
H31I H 0.3773 0.1192 -0.0436 0.074 Uiso 1 1 calc R U . . .
H31J H 0.3831 0.1025 0.0356 0.074 Uiso 1 1 calc R U . . .
C32E C 0.39262(13) 0.1732(2) 0.0168(5) 0.057(2) Uani 1 1 d . . . . .
H32I H 0.4070 0.1719 -0.0130 0.068 Uiso 1 1 calc R U . . .
H32J H 0.3977 0.1762 0.0665 0.068 Uiso 1 1 calc R U . . .
C33E C 0.41371(11) 0.2831(2) 0.0151(3) 0.0363(14) Uani 1 1 d . . . . .
H33E H 0.4243 0.2581 0.0360 0.044 Uiso 1 1 calc R U . . .
C34E C 0.41886(12) 0.2839(2) -0.0644(3) 0.0443(17) Uani 1 1 d . . . . .
H34I H 0.4265 0.2537 -0.0791 0.053 Uiso 1 1 calc R U . . .
H34J H 0.4039 0.2880 -0.0916 0.053 Uiso 1 1 calc R U . . .
C35E C 0.43547(15) 0.3260(3) -0.0764(4) 0.062(2) Uani 1 1 d . . . . .
H35I H 0.4491 0.3163 -0.1059 0.074 Uiso 1 1 calc R U . . .
H35J H 0.4269 0.3523 -0.1003 0.074 Uiso 1 1 calc R U . . .
C36E C 0.44403(14) 0.3416(3) -0.0050(4) 0.061(2) Uani 1 1 d . . . . .
H36I H 0.4481 0.3760 -0.0049 0.073 Uiso 1 1 calc R U . . .
H36J H 0.4581 0.3230 0.0100 0.073 Uiso 1 1 calc R U . . .
C37E C 0.42297(12) 0.3317(3) 0.0422(4) 0.0503(18) Uani 1 1 d . . . . .
H37I H 0.4107 0.3568 0.0372 0.060 Uiso 1 1 calc R U . . .
H37J H 0.4280 0.3297 0.0920 0.060 Uiso 1 1 calc R U . . .
C38E C 0.33545(13) 0.5378(2) 0.1100(4) 0.0445(16) Uani 1 1 d . . . . .
O38E O 0.33693(11) 0.57856(15) 0.1041(3) 0.0646(15) Uani 1 1 d . . . . .
C39E C 0.30005(14) 0.4735(2) 0.1303(4) 0.0524(19) Uani 1 1 d . . . . .
O39E O 0.28016(11) 0.4802(2) 0.1353(4) 0.091(2) Uani 1 1 d . . . . .
C40E C 0.35360(17) 0.4853(2) 0.2057(4) 0.065(2) Uani 1 1 d . . . . .
O40E O 0.36439(15) 0.4958(2) 0.2545(4) 0.110(3) Uani 1 1 d . . . . .
Ru1F Ru 0.51826(2) 0.22313(2) 0.03337(2) 0.02458(10) Uani 1 1 d . . . . .
N1F N 0.49390(8) 0.11675(14) 0.1446(2) 0.0218(9) Uani 1 1 d . . . . .
C2F C 0.50541(10) 0.15232(17) 0.1901(3) 0.0224(11) Uani 1 1 d . . . . .
H2FA H 0.5214 0.1402 0.2033 0.027 Uiso 1 1 calc R U . . .
H2FB H 0.4961 0.1549 0.2338 0.027 Uiso 1 1 calc R U . . .
P3F P 0.50900(3) 0.21310(5) 0.15348(7) 0.0217(3) Uani 1 1 d . . . . .
C4F C 0.51087(9) 0.10005(17) 0.0909(3) 0.0222(11) Uani 1 1 d . . . . .
H4FA H 0.5055 0.0684 0.0740 0.027 Uiso 1 1 calc R U . . .
H4FB H 0.5266 0.0957 0.1137 0.027 Uiso 1 1 calc R U . . .
P5F P 0.51463(2) 0.13926(5) 0.01441(7) 0.0205(3) Uani 1 1 d . . . . .
C6F C 0.48694(10) 0.07565(19) 0.1893(3) 0.0266(12) Uani 1 1 d . . . . .
H6FA H 0.4781 0.0878 0.2303 0.032 Uiso 1 1 calc R U . . .
H6FB H 0.5015 0.0598 0.2070 0.032 Uiso 1 1 calc R U . . .
P7F P 0.46832(3) 0.03098(5) 0.14296(7) 0.0269(3) Uani 1 1 d . . . . .
C8F C 0.48157(10) 0.2443(2) 0.1799(3) 0.0310(13) Uani 1 1 d . U . . .
H8FA H 0.4831 0.2779 0.1628 0.037 Uiso 1 1 calc R U . . .
C9F C 0.47569(12) 0.2475(3) 0.2587(3) 0.0481(17) Uani 1 1 d . U . . .
H9FA H 0.4805 0.2181 0.2838 0.058 Uiso 1 1 calc R U . . .
H9FB H 0.4836 0.2752 0.2808 0.058 Uiso 1 1 calc R U . . .
C10F C 0.44903(16) 0.2533(5) 0.2585(5) 0.093(3) Uani 1 1 d . U . . .
H10K H 0.4422 0.2349 0.2979 0.112 Uiso 1 1 calc R U . . .
H10L H 0.4450 0.2874 0.2653 0.112 Uiso 1 1 calc R U . . .
C11F C 0.43885(15) 0.2366(4) 0.1924(5) 0.082(3) Uani 1 1 d . U . . .
H11K H 0.4289 0.2619 0.1708 0.098 Uiso 1 1 calc R U . . .
H11L H 0.4287 0.2083 0.2007 0.098 Uiso 1 1 calc R U . . .
C12F C 0.45914(11) 0.2237(2) 0.1444(4) 0.0453(17) Uani 1 1 d . U . . .
H12K H 0.4567 0.2380 0.0974 0.054 Uiso 1 1 calc R U . . .
H12L H 0.4605 0.1887 0.1393 0.054 Uiso 1 1 calc R U . . .
C13F C 0.53048(10) 0.23522(19) 0.2198(3) 0.0274(12) Uani 1 1 d . U . . .
H13F H 0.5243 0.2265 0.2671 0.033 Uiso 1 1 calc R U . . .
C14F C 0.53418(12) 0.2902(2) 0.2184(4) 0.0408(15) Uani 1 1 d . U . . .
H14K H 0.5255 0.3045 0.1781 0.049 Uiso 1 1 calc R U . . .
H14L H 0.5282 0.3048 0.2622 0.049 Uiso 1 1 calc R U . . .
C15F C 0.56008(15) 0.2983(3) 0.2117(6) 0.079(2) Uani 1 1 d . U . . .
H15K H 0.5639 0.3071 0.1628 0.094 Uiso 1 1 calc R U . . .
H15L H 0.5652 0.3247 0.2429 0.094 Uiso 1 1 calc R U . . .
C16F C 0.57237(13) 0.2548(2) 0.2311(5) 0.067(2) Uani 1 1 d . U . . .
H16K H 0.5762 0.2549 0.2819 0.080 Uiso 1 1 calc R U . . .
H16L H 0.5874 0.2519 0.2046 0.080 Uiso 1 1 calc R U . . .
C17F C 0.55576(11) 0.2136(2) 0.2132(4) 0.0368(14) Uani 1 1 d . U . . .
H17K H 0.5580 0.1869 0.2466 0.044 Uiso 1 1 calc R U . . .
H17L H 0.5586 0.2019 0.1650 0.044 Uiso 1 1 calc R U . . .
C18F C 0.53990(9) 0.10836(18) -0.0271(3) 0.0239(11) Uani 1 1 d . U . . .
H18F H 0.5351 0.0744 -0.0351 0.029 Uiso 1 1 calc R U . . .
C19F C 0.56335(9) 0.1080(2) 0.0158(3) 0.0295(12) Uani 1 1 d . U . . .
H19K H 0.5650 0.1375 0.0439 0.035 Uiso 1 1 calc R U . . .
H19L H 0.5641 0.0801 0.0475 0.035 Uiso 1 1 calc R U . . .
C20F C 0.58254(13) 0.1050(4) -0.0400(4) 0.072(3) Uani 1 1 d . U . . .
H20K H 0.5965 0.1244 -0.0256 0.086 Uiso 1 1 calc R U . . .
H20L H 0.5878 0.0715 -0.0455 0.086 Uiso 1 1 calc R U . . .
C21F C 0.57302(12) 0.1226(3) -0.1059(4) 0.056(2) Uani 1 1 d . U . . .
H21K H 0.5762 0.0994 -0.1438 0.067 Uiso 1 1 calc R U . . .
H21L H 0.5808 0.1532 -0.1182 0.067 Uiso 1 1 calc R U . . .
C22F C 0.54624(10) 0.1300(2) -0.0989(3) 0.0294(12) Uani 1 1 d . U . . .
H22K H 0.5375 0.1135 -0.1372 0.035 Uiso 1 1 calc R U . . .
H22L H 0.5422 0.1644 -0.1004 0.035 Uiso 1 1 calc R U . . .
C23F C 0.48999(9) 0.12260(19) -0.0448(3) 0.0248(11) Uani 1 1 d . . . . .
H23F H 0.4917 0.1424 -0.0881 0.030 Uiso 1 1 calc R U . . .
C24F C 0.48826(10) 0.0699(2) -0.0689(3) 0.0330(13) Uani 1 1 d . . . . .
H24K H 0.4988 0.0640 -0.1094 0.040 Uiso 1 1 calc R U . . .
H24L H 0.4928 0.0480 -0.0303 0.040 Uiso 1 1 calc R U . . .
C25F C 0.46212(12) 0.0627(3) -0.0899(4) 0.056(2) Uani 1 1 d . . . . .
H25K H 0.4605 0.0603 -0.1416 0.067 Uiso 1 1 calc R U . . .
H25L H 0.4558 0.0331 -0.0686 0.067 Uiso 1 1 calc R U . . .
C26F C 0.44877(12) 0.1053(3) -0.0635(4) 0.0536(19) Uani 1 1 d . . . . .
H26K H 0.4344 0.0948 -0.0379 0.064 Uiso 1 1 calc R U . . .
H26L H 0.4437 0.1256 -0.1034 0.064 Uiso 1 1 calc R U . . .
C27F C 0.46502(10) 0.1331(2) -0.0153(3) 0.0319(13) Uani 1 1 d . . . . .
H27K H 0.4637 0.1218 0.0338 0.038 Uiso 1 1 calc R U . . .
H27L H 0.4614 0.1676 -0.0171 0.038 Uiso 1 1 calc R U . . .
C28F C 0.47675(11) -0.02284(19) 0.1939(3) 0.0357(14) Uani 1 1 d . U . . .
H28F H 0.4755 -0.0157 0.2452 0.043 Uiso 1 1 calc R U . . .
C29F C 0.50224(13) -0.0399(2) 0.1779(4) 0.0512(18) Uani 1 1 d . U . . .
H29K H 0.5064 -0.0331 0.1285 0.061 Uiso 1 1 calc R U . . .
H29L H 0.5139 -0.0238 0.2090 0.061 Uiso 1 1 calc R U . . .
C30F C 0.50185(16) -0.0924(3) 0.1914(6) 0.085(3) Uani 1 1 d . U . . .
H30K H 0.5105 -0.0996 0.2355 0.102 Uiso 1 1 calc R U . . .
H30L H 0.5098 -0.1094 0.1525 0.102 Uiso 1 1 calc R U . . .
C31F C 0.47636(15) -0.1088(2) 0.1970(5) 0.072(2) Uani 1 1 d . U . . .
H31K H 0.4728 -0.1188 0.2457 0.086 Uiso 1 1 calc R U . . .
H31L H 0.4733 -0.1360 0.1651 0.086 Uiso 1 1 calc R U . . .
C32F C 0.46137(13) -0.0661(2) 0.1762(4) 0.0537(18) Uani 1 1 d . U . . .
H32K H 0.4463 -0.0654 0.2029 0.064 Uiso 1 1 calc R U . . .
H32L H 0.4575 -0.0669 0.1254 0.064 Uiso 1 1 calc R U . . .
C33F C 0.43862(10) 0.0444(2) 0.1781(3) 0.0320(13) Uani 1 1 d . . . . .
H33F H 0.4275 0.0205 0.1567 0.038 Uiso 1 1 calc R U . . .
C34F C 0.42937(12) 0.0938(2) 0.1553(3) 0.0443(16) Uani 1 1 d . . . . .
H34K H 0.4424 0.1176 0.1566 0.053 Uiso 1 1 calc R U . . .
H34L H 0.4228 0.0925 0.1069 0.053 Uiso 1 1 calc R U . . .
C35F C 0.41012(15) 0.1074(3) 0.2065(5) 0.072(3) Uani 1 1 d . . . . .
H35K H 0.4131 0.1398 0.2253 0.087 Uiso 1 1 calc R U . . .
H35L H 0.3944 0.1072 0.1827 0.087 Uiso 1 1 calc R U . . .
C36F C 0.41055(13) 0.0714(3) 0.2651(4) 0.0532(19) Uani 1 1 d . . . . .
H36K H 0.3967 0.0496 0.2612 0.064 Uiso 1 1 calc R U . . .
H36L H 0.4100 0.0876 0.3112 0.064 Uiso 1 1 calc R U . . .
C37F C 0.43416(11) 0.0432(2) 0.2576(3) 0.0382(15) Uani 1 1 d . . . . .
H37K H 0.4473 0.0588 0.2838 0.046 Uiso 1 1 calc R U . . .
H37L H 0.4324 0.0100 0.2746 0.046 Uiso 1 1 calc R U . . .
C38F C 0.51613(13) 0.2896(2) 0.0449(3) 0.0412(16) Uani 1 1 d . . . . .
O38F O 0.51365(11) 0.33052(14) 0.0493(3) 0.0652(16) Uani 1 1 d . . . . .
C39F C 0.55191(13) 0.2245(2) 0.0216(4) 0.0445(17) Uani 1 1 d . . . . .
O39F O 0.57194(9) 0.23017(19) 0.0119(3) 0.0739(18) Uani 1 1 d . . . . .
C40F C 0.49644(15) 0.2321(2) -0.0418(3) 0.0518(19) Uani 1 1 d . . . . .
O40F O 0.48401(13) 0.2410(2) -0.0882(3) 0.093(2) Uani 1 1 d . . . . .
Ru1G Ru 0.58208(2) 0.05032(2) 0.33528(2) 0.02356(9) Uani 1 1 d . . . . .
N1G N 0.60148(8) 0.16847(15) 0.4275(2) 0.0226(9) Uani 1 1 d . . . . .
C2G C 0.57577(10) 0.15951(18) 0.4303(3) 0.0250(12) Uani 1 1 d . . . . .
H2GA H 0.5681 0.1742 0.3886 0.030 Uiso 1 1 calc R U . . .
H2GB H 0.5693 0.1753 0.4724 0.030 Uiso 1 1 calc R U . . .
P3G P 0.56794(3) 0.09569(5) 0.43290(7) 0.0233(3) Uani 1 1 d D . . . .
C4G C 0.61024(10) 0.16340(18) 0.3556(3) 0.0249(11) Uani 1 1 d . . . . .
H4GA H 0.6252 0.1819 0.3511 0.030 Uiso 1 1 calc R U . . .
H4GB H 0.5984 0.1774 0.3228 0.030 Uiso 1 1 calc R U . . .
P5G P 0.61596(2) 0.10107(5) 0.32932(7) 0.0227(3) Uani 1 1 d . . . . .
C6G C 0.60656(10) 0.21733(19) 0.4529(3) 0.0290(13) Uani 1 1 d . . . . .
H6GA H 0.5979 0.2228 0.4972 0.035 Uiso 1 1 calc R U . . .
H6GB H 0.6006 0.2406 0.4179 0.035 Uiso 1 1 calc R U . . .
P7G P 0.63882(3) 0.22781(5) 0.46829(8) 0.0306(3) Uani 1 1 d D . . . .
C8G C 0.5776(5) 0.0803(8) 0.5232(6) 0.031(5) Uani 0.61(3) 1 d D U P D 1
H8GA H 0.5946 0.0903 0.5269 0.038 Uiso 0.61(3) 1 calc R U P D 1
C9G C 0.5647(5) 0.1054(6) 0.5844(10) 0.042(5) Uani 0.61(3) 1 d D U P D 1
H9GA H 0.5703 0.1387 0.5899 0.050 Uiso 0.61(3) 1 calc R U P D 1
H9GB H 0.5473 0.1055 0.5767 0.050 Uiso 0.61(3) 1 calc R U P D 1
C10G C 0.5715(3) 0.0751(6) 0.6483(6) 0.044(4) Uani 0.61(3) 1 d D U P D 1
H10M H 0.5870 0.0855 0.6681 0.053 Uiso 0.61(3) 1 calc R U P D 1
H10N H 0.5593 0.0776 0.6852 0.053 Uiso 0.61(3) 1 calc R U P D 1
C11G C 0.5730(5) 0.0257(5) 0.6211(6) 0.060(5) Uani 0.61(3) 1 d D U P D 1
H11M H 0.5581 0.0084 0.6312 0.072 Uiso 0.61(3) 1 calc R U P D 1
H11N H 0.5863 0.0086 0.6445 0.072 Uiso 0.61(3) 1 calc R U P D 1
C12G C 0.5771(6) 0.0272(6) 0.5427(7) 0.036(4) Uani 0.61(3) 1 d D U P D 1
H12M H 0.5640 0.0107 0.5173 0.043 Uiso 0.61(3) 1 calc R U P D 1
H12N H 0.5924 0.0117 0.5307 0.043 Uiso 0.61(3) 1 calc R U P D 1
C8O C 0.5793(8) 0.0839(12) 0.5229(9) 0.026(7) Uiso 0.39(3) 1 d D U P D 2
H8OA H 0.5963 0.0941 0.5215 0.031 Uiso 0.39(3) 1 calc R U P D 2
C9O C 0.5692(6) 0.1094(8) 0.5875(16) 0.027(6) Uiso 0.39(3) 1 d D U P D 2
H9OA H 0.5749 0.1428 0.5897 0.032 Uiso 0.39(3) 1 calc R U P D 2
H9OB H 0.5516 0.1095 0.5861 0.032 Uiso 0.39(3) 1 calc R U P D 2
C10O C 0.5783(5) 0.0814(8) 0.6502(11) 0.047(7) Uiso 0.39(3) 1 d D U P D 2
H10U H 0.5913 0.0989 0.6739 0.056 Uiso 0.39(3) 1 calc R U P D 2
H10V H 0.5653 0.0765 0.6843 0.056 Uiso 0.39(3) 1 calc R U P D 2
C11O C 0.5870(5) 0.0343(7) 0.6237(10) 0.051(6) Uiso 0.39(3) 1 d D U P D 2
H11U H 0.5795 0.0079 0.6500 0.062 Uiso 0.39(3) 1 calc R U P D 2
H11V H 0.6045 0.0320 0.6298 0.062 Uiso 0.39(3) 1 calc R U P D 2
C12O C 0.5804(10) 0.0313(10) 0.5461(12) 0.044(9) Uiso 0.39(3) 1 d D U P D 2
H12U H 0.5648 0.0155 0.5395 0.053 Uiso 0.39(3) 1 calc R U P D 2
H12V H 0.5925 0.0136 0.5194 0.053 Uiso 0.39(3) 1 calc R U P D 2
C13G C 0.53502(16) 0.1023(8) 0.4399(13) 0.026(5) Uani 0.60(3) 1 d D U P D 1
H13G H 0.5322 0.1265 0.4774 0.031 Uiso 0.60(3) 1 calc R U P D 1
C14G C 0.5211(3) 0.0577(7) 0.4611(11) 0.037(4) Uani 0.60(3) 1 d D U P D 1
H14M H 0.5292 0.0286 0.4438 0.044 Uiso 0.60(3) 1 calc R U P D 1
H14N H 0.5199 0.0557 0.5128 0.044 Uiso 0.60(3) 1 calc R U P D 1
C15G C 0.49661(19) 0.0624(4) 0.4280(12) 0.050(4) Uani 0.60(3) 1 d D U P D 1
H15M H 0.4842 0.0603 0.4643 0.060 Uiso 0.60(3) 1 calc R U P D 1
H15N H 0.4939 0.0367 0.3932 0.060 Uiso 0.60(3) 1 calc R U P D 1
C16G C 0.49582(18) 0.1114(5) 0.3918(6) 0.031(3) Uani 0.60(3) 1 d D U P D 1
H16M H 0.4858 0.1104 0.3490 0.037 Uiso 0.60(3) 1 calc R U P D 1
H16N H 0.4896 0.1362 0.4239 0.037 Uiso 0.60(3) 1 calc R U P D 1
C17G C 0.5220(3) 0.1206(7) 0.3738(10) 0.029(4) Uani 0.60(3) 1 d D U P D 1
H17M H 0.5250 0.1550 0.3661 0.034 Uiso 0.60(3) 1 calc R U P D 1
H17N H 0.5268 0.1026 0.3315 0.034 Uiso 0.60(3) 1 calc R U P D 1
C13O C 0.5354(2) 0.1028(13) 0.4447(19) 0.029(8) Uiso 0.40(3) 1 d D U P D 2
H13I H 0.5326 0.1306 0.4765 0.035 Uiso 0.40(3) 1 calc R U P D 2
C14O C 0.5224(4) 0.0588(11) 0.4753(15) 0.030(6) Uiso 0.40(3) 1 d D U P D 2
H14Q H 0.5272 0.0290 0.4513 0.036 Uiso 0.40(3) 1 calc R U P D 2
H14R H 0.5254 0.0555 0.5264 0.036 Uiso 0.40(3) 1 calc R U P D 2
C15O C 0.4962(3) 0.0715(8) 0.4595(11) 0.038(5) Uiso 0.40(3) 1 d D U P D 2
H15Q H 0.4862 0.0424 0.4584 0.046 Uiso 0.40(3) 1 calc R U P D 2
H15R H 0.4899 0.0936 0.4954 0.046 Uiso 0.40(3) 1 calc R U P D 2
C16O C 0.4967(4) 0.0951(10) 0.3879(10) 0.045(6) Uiso 0.40(3) 1 d D U P D 2
H16Q H 0.4918 0.0722 0.3510 0.054 Uiso 0.40(3) 1 calc R U P D 2
H16R H 0.4856 0.1227 0.3866 0.054 Uiso 0.40(3) 1 calc R U P D 2
C17O C 0.5219(4) 0.1117(11) 0.3756(16) 0.029(6) Uiso 0.40(3) 1 d D U P D 2
H17Q H 0.5222 0.1460 0.3634 0.035 Uiso 0.40(3) 1 calc R U P D 2
H17R H 0.5292 0.0934 0.3369 0.035 Uiso 0.40(3) 1 calc R U P D 2
C18G C 0.62929(10) 0.11173(19) 0.2423(3) 0.0268(12) Uani 1 1 d . . . . .
H18G H 0.6456 0.1245 0.2513 0.032 Uiso 1 1 calc R U . . .
C19G C 0.61649(11) 0.1489(2) 0.1957(3) 0.0331(13) Uani 1 1 d . . . . .
H19M H 0.5990 0.1463 0.2001 0.040 Uiso 1 1 calc R U . . .
H19N H 0.6215 0.1817 0.2081 0.040 Uiso 1 1 calc R U . . .
C20G C 0.62460(14) 0.1355(3) 0.1215(3) 0.0525(19) Uani 1 1 d . . . . .
H20M H 0.6133 0.1477 0.0858 0.063 Uiso 1 1 calc R U . . .
H20N H 0.6406 0.1487 0.1119 0.063 Uiso 1 1 calc R U . . .
C21G C 0.62511(16) 0.0826(3) 0.1211(3) 0.060(2) Uani 1 1 d . . . . .
H21M H 0.6368 0.0708 0.0863 0.072 Uiso 1 1 calc R U . . .
H21N H 0.6092 0.0697 0.1087 0.072 Uiso 1 1 calc R U . . .
C22G C 0.63240(12) 0.0668(2) 0.1955(3) 0.0369(14) Uani 1 1 d . . . . .
H22M H 0.6491 0.0558 0.1964 0.044 Uiso 1 1 calc R U . . .
H22N H 0.6221 0.0405 0.2119 0.044 Uiso 1 1 calc R U . . .
C23G C 0.64297(10) 0.0870(2) 0.3821(3) 0.0309(13) Uani 1 1 d . . . . .
H23G H 0.6527 0.1169 0.3840 0.037 Uiso 1 1 calc R U . . .
C24G C 0.65884(10) 0.0480(2) 0.3506(3) 0.0376(14) Uani 1 1 d . . . . .
H24M H 0.6492 0.0240 0.3253 0.045 Uiso 1 1 calc R U . . .
H24N H 0.6705 0.0619 0.3178 0.045 Uiso 1 1 calc R U . . .
C25G C 0.67134(14) 0.0258(3) 0.4144(4) 0.065(2) Uani 1 1 d . . . . .
H25M H 0.6677 -0.0087 0.4168 0.078 Uiso 1 1 calc R U . . .
H25N H 0.6888 0.0297 0.4103 0.078 Uiso 1 1 calc R U . . .
C26G C 0.66276(14) 0.0503(3) 0.4794(4) 0.063(2) Uani 1 1 d . . . . .
H26M H 0.6740 0.0755 0.4945 0.075 Uiso 1 1 calc R U . . .
H26N H 0.6608 0.0272 0.5183 0.075 Uiso 1 1 calc R U . . .
C27G C 0.63890(11) 0.0716(3) 0.4577(3) 0.0438(16) Uani 1 1 d . . . . .
H27M H 0.6348 0.0992 0.4877 0.053 Uiso 1 1 calc R U . . .
H27N H 0.6260 0.0475 0.4605 0.053 Uiso 1 1 calc R U . . .
C28G C 0.6398(4) 0.2928(4) 0.4496(13) 0.035(5) Uani 0.58(4) 1 d D U P E 1
H28G H 0.6275 0.3087 0.4790 0.042 Uiso 0.58(4) 1 calc R U P E 1
C29G C 0.6347(4) 0.3052(8) 0.3729(13) 0.046(4) Uani 0.58(4) 1 d D U P E 1
H29M H 0.6406 0.2798 0.3415 0.055 Uiso 0.58(4) 1 calc R U P E 1
H29N H 0.6174 0.3091 0.3648 0.055 Uiso 0.58(4) 1 calc R U P E 1
C30G C 0.6476(3) 0.3517(6) 0.3596(12) 0.066(5) Uani 0.58(4) 1 d D U P E 1
H30M H 0.6374 0.3794 0.3705 0.080 Uiso 0.58(4) 1 calc R U P E 1
H30N H 0.6527 0.3539 0.3101 0.080 Uiso 0.58(4) 1 calc R U P E 1
C31G C 0.6690(3) 0.3498(7) 0.4089(15) 0.081(6) Uani 0.58(4) 1 d D U P E 1
H31M H 0.6833 0.3392 0.3829 0.097 Uiso 0.58(4) 1 calc R U P E 1
H31N H 0.6723 0.3820 0.4283 0.097 Uiso 0.58(4) 1 calc R U P E 1
C32G C 0.6640(4) 0.3162(7) 0.4665(12) 0.053(5) Uani 0.58(4) 1 d D U P E 1
H32M H 0.6633 0.3333 0.5118 0.063 Uiso 0.58(4) 1 calc R U P E 1
H32N H 0.6766 0.2916 0.4696 0.063 Uiso 0.58(4) 1 calc R U P E 1
C28O C 0.6395(6) 0.2929(6) 0.4580(19) 0.038(7) Uiso 0.42(4) 1 d D U P E 2
H28J H 0.6266 0.3075 0.4868 0.046 Uiso 0.42(4) 1 calc R U P E 2
C29O C 0.6371(8) 0.3104(12) 0.3816(19) 0.047(7) Uiso 0.42(4) 1 d D U P E 2
H29S H 0.6456 0.2889 0.3491 0.056 Uiso 0.42(4) 1 calc R U P E 2
H29T H 0.6201 0.3121 0.3670 0.056 Uiso 0.42(4) 1 calc R U P E 2
C30O C 0.6482(4) 0.3596(8) 0.3826(14) 0.053(6) Uiso 0.42(4) 1 d D U P E 2
H30S H 0.6566 0.3658 0.3379 0.064 Uiso 0.42(4) 1 calc R U P E 2
H30T H 0.6359 0.3843 0.3890 0.064 Uiso 0.42(4) 1 calc R U P E 2
C31O C 0.6654(5) 0.3603(9) 0.4425(18) 0.081(8) Uiso 0.42(4) 1 d D U P E 2
H31S H 0.6617 0.3871 0.4745 0.097 Uiso 0.42(4) 1 calc R U P E 2
H31T H 0.6818 0.3649 0.4249 0.097 Uiso 0.42(4) 1 calc R U P E 2
C32O C 0.6638(7) 0.3138(12) 0.4813(19) 0.056(7) Uiso 0.42(4) 1 d D U P E 2
H32S H 0.6643 0.3190 0.5327 0.068 Uiso 0.42(4) 1 calc R U P E 2
H32T H 0.6770 0.2922 0.4682 0.068 Uiso 0.42(4) 1 calc R U P E 2
C33G C 0.64077(12) 0.2254(2) 0.5651(3) 0.0426(16) Uani 1 1 d . . . . .
H33G H 0.6578 0.2317 0.5774 0.051 Uiso 1 1 calc R U . . .
C34G C 0.62591(12) 0.2617(3) 0.6087(3) 0.0468(17) Uani 1 1 d . . . . .
H34M H 0.6356 0.2901 0.6208 0.056 Uiso 1 1 calc R U . . .
H34N H 0.6117 0.2722 0.5818 0.056 Uiso 1 1 calc R U . . .
C35G C 0.61866(16) 0.2352(4) 0.6745(4) 0.080(3) Uani 1 1 d . . . . .
H35M H 0.6236 0.2534 0.7167 0.095 Uiso 1 1 calc R U . . .
H35N H 0.6012 0.2313 0.6755 0.095 Uiso 1 1 calc R U . . .
C36G C 0.6304(2) 0.1877(4) 0.6742(5) 0.092(3) Uani 1 1 d . . . . .
H36M H 0.6200 0.1632 0.6955 0.111 Uiso 1 1 calc R U . . .
H36N H 0.6457 0.1887 0.7007 0.111 Uiso 1 1 calc R U . . .
C37G C 0.63491(16) 0.1763(3) 0.5957(4) 0.062(2) Uani 1 1 d . . . . .
H37M H 0.6484 0.1539 0.5901 0.074 Uiso 1 1 calc R U . . .
H37N H 0.6206 0.1625 0.5731 0.074 Uiso 1 1 calc R U . . .
C38G C 0.55568(11) 0.0077(2) 0.3347(3) 0.0351(14) Uani 1 1 d . . . . .
O38G O 0.53994(9) -0.01796(17) 0.3298(3) 0.0575(13) Uani 1 1 d . . . . .
C39G C 0.57042(10) 0.0758(2) 0.2495(3) 0.0300(13) Uani 1 1 d . . . . .
O39G O 0.56237(8) 0.08646(16) 0.1957(2) 0.0443(11) Uani 1 1 d . . . . .
C40G C 0.60297(11) -0.0032(2) 0.3461(5) 0.053(2) Uani 1 1 d . . . . .
O40G O 0.61497(10) -0.03596(18) 0.3482(5) 0.105(3) Uani 1 1 d . . . . .
Ru1H Ru 0.26015(2) 0.71769(2) 0.31319(2) 0.02399(9) Uani 1 1 d . . . . .
N1H N 0.24417(8) 0.59314(15) 0.2375(2) 0.0266(10) Uani 1 1 d . . . . .
C2H C 0.23299(10) 0.60034(18) 0.3062(3) 0.0273(12) Uani 1 1 d . . . . .
H2HA H 0.2427 0.5835 0.3420 0.033 Uiso 1 1 calc R U . . .
H2HB H 0.2171 0.5850 0.3051 0.033 Uiso 1 1 calc R U . . .
P3H P 0.22925(2) 0.66275(5) 0.33476(7) 0.0235(3) Uani 1 1 d . . . . .
C4H C 0.27016(10) 0.60162(18) 0.2431(3) 0.0291(12) Uani 1 1 d . . . . .
H4HA H 0.2784 0.5821 0.2076 0.035 Uiso 1 1 calc R U . . .
H4HB H 0.2758 0.5913 0.2901 0.035 Uiso 1 1 calc R U . . .
P5H P 0.27772(3) 0.66506(5) 0.23001(7) 0.0250(3) Uani 1 1 d D . . . .
C6H C 0.23997(10) 0.54409(19) 0.2122(3) 0.0319(13) Uani 1 1 d . . . . .
H6HA H 0.2462 0.5214 0.2476 0.038 Uiso 1 1 calc R U . . .
H6HB H 0.2491 0.5392 0.1685 0.038 Uiso 1 1 calc R U . . .
P7H P 0.20813(3) 0.52968(5) 0.19455(8) 0.0322(3) Uani 1 1 d . . . . .
C8H C 0.19984(10) 0.6769(2) 0.2961(3) 0.0314(12) Uani 1 1 d . U . . .
H8HA H 0.1880 0.6544 0.3167 0.038 Uiso 1 1 calc R U . . .
C9H C 0.19083(11) 0.7282(2) 0.3085(3) 0.0390(14) Uani 1 1 d . U . . .
H9HA H 0.1806 0.7296 0.3506 0.047 Uiso 1 1 calc R U . . .
H9HB H 0.2043 0.7505 0.3149 0.047 Uiso 1 1 calc R U . . .
C10H C 0.17672(18) 0.7403(3) 0.2431(4) 0.077(2) Uani 1 1 d . U . . .
H10O H 0.1596 0.7345 0.2512 0.093 Uiso 1 1 calc R U . . .
H10P H 0.1788 0.7745 0.2314 0.093 Uiso 1 1 calc R U . . .
C11H C 0.18461(17) 0.7118(3) 0.1867(4) 0.066(2) Uani 1 1 d . U . . .
H11O H 0.1944 0.7312 0.1545 0.080 Uiso 1 1 calc R U . . .
H11P H 0.1708 0.6995 0.1599 0.080 Uiso 1 1 calc R U . . .
C12H C 0.19907(11) 0.6708(2) 0.2149(3) 0.0414(14) Uani 1 1 d . U . . .
H12O H 0.2154 0.6715 0.1955 0.050 Uiso 1 1 calc R U . . .
H12P H 0.1916 0.6400 0.2021 0.050 Uiso 1 1 calc R U . . .
C13H C 0.22107(11) 0.6486(2) 0.4269(3) 0.0324(13) Uani 1 1 d . . . . .
H13H H 0.2095 0.6215 0.4250 0.039 Uiso 1 1 calc R U . . .
C14H C 0.20942(13) 0.6882(3) 0.4692(3) 0.0461(17) Uani 1 1 d . . . . .
H14O H 0.2178 0.7190 0.4620 0.055 Uiso 1 1 calc R U . . .
H14P H 0.1925 0.6921 0.4555 0.055 Uiso 1 1 calc R U . . .
C15H C 0.21170(16) 0.6719(3) 0.5446(4) 0.067(2) Uani 1 1 d . . . . .
H15O H 0.2129 0.6997 0.5765 0.081 Uiso 1 1 calc R U . . .
H15P H 0.1977 0.6526 0.5580 0.081 Uiso 1 1 calc R U . . .
C16H C 0.23391(14) 0.6425(3) 0.5486(3) 0.0550(19) Uani 1 1 d . . . . .
H16O H 0.2308 0.6121 0.5733 0.066 Uiso 1 1 calc R U . . .
H16P H 0.2465 0.6600 0.5747 0.066 Uiso 1 1 calc R U . . .
C17H C 0.24191(13) 0.6327(3) 0.4736(3) 0.054(2) Uani 1 1 d . . . . .
H17O H 0.2453 0.5983 0.4669 0.065 Uiso 1 1 calc R U . . .
H17P H 0.2564 0.6511 0.4626 0.065 Uiso 1 1 calc R U . . .
C18H C 0.31063(10) 0.6616(2) 0.2249(3) 0.0335(12) Uani 1 1 d . U . . .
H18H H 0.3146 0.6470 0.1785 0.040 Uiso 1 1 calc R U . . .
C19H C 0.32278(11) 0.6308(2) 0.2820(3) 0.0425(14) Uani 1 1 d . U . . .
H19O H 0.3155 0.6362 0.3284 0.051 Uiso 1 1 calc R U . . .
H19P H 0.3217 0.5964 0.2703 0.051 Uiso 1 1 calc R U . . .
C20H C 0.34855(13) 0.6480(3) 0.2812(4) 0.0600(17) Uani 1 1 d . U . . .
H20O H 0.3564 0.6415 0.3268 0.072 Uiso 1 1 calc R U . . .
H20P H 0.3576 0.6317 0.2436 0.072 Uiso 1 1 calc R U . . .
C21H C 0.34738(15) 0.6994(3) 0.2680(5) 0.0735(19) Uani 1 1 d . U . . .
H21O H 0.3610 0.7095 0.2390 0.088 Uiso 1 1 calc R U . . .
H21P H 0.3480 0.7171 0.3129 0.088 Uiso 1 1 calc R U . . .
C22H C 0.32378(12) 0.7099(2) 0.2291(4) 0.0480(15) Uani 1 1 d . U . . .
H22O H 0.3269 0.7225 0.1814 0.058 Uiso 1 1 calc R U . . .
H22P H 0.3142 0.7336 0.2553 0.058 Uiso 1 1 calc R U . . .
C23H C 0.2700(4) 0.6741(7) 0.1373(5) 0.040(5) Uani 0.67(3) 1 d D U P F 1
H23H H 0.2524 0.6802 0.1356 0.048 Uiso 0.67(3) 1 calc R U P F 1
C24H C 0.2818(4) 0.7165(4) 0.1011(6) 0.046(4) Uani 0.67(3) 1 d D U P F 1
H24O H 0.2993 0.7159 0.1079 0.055 Uiso 0.67(3) 1 calc R U P F 1
H24P H 0.2755 0.7472 0.1186 0.055 Uiso 0.67(3) 1 calc R U P F 1
C25H C 0.2750(4) 0.7083(4) 0.0240(5) 0.062(4) Uani 0.67(3) 1 d D U P F 1
H25O H 0.2599 0.7251 0.0128 0.074 Uiso 0.67(3) 1 calc R U P F 1
H25P H 0.2876 0.7210 -0.0070 0.074 Uiso 0.67(3) 1 calc R U P F 1
C26H C 0.2721(4) 0.6565(5) 0.0129(6) 0.056(4) Uani 0.67(3) 1 d D U P F 1
H26O H 0.2845 0.6445 -0.0194 0.067 Uiso 0.67(3) 1 calc R U P F 1
H26P H 0.2563 0.6495 -0.0077 0.067 Uiso 0.67(3) 1 calc R U P F 1
C27H C 0.2747(6) 0.6325(5) 0.0856(10) 0.050(5) Uani 0.67(3) 1 d D U P F 1
H27O H 0.2909 0.6193 0.0924 0.060 Uiso 0.67(3) 1 calc R U P F 1
H27P H 0.2629 0.6066 0.0914 0.060 Uiso 0.67(3) 1 calc R U P F 1
C23P C 0.2671(7) 0.6729(14) 0.1388(9) 0.027(7) Uiso 0.33(3) 1 d D U P F 2
H23I H 0.2494 0.6741 0.1419 0.032 Uiso 0.33(3) 1 calc R U P F 2
C24P C 0.2741(6) 0.7180(10) 0.1012(15) 0.043(8) Uiso 0.33(3) 1 d D U P F 2
H24Q H 0.2837 0.7388 0.1324 0.051 Uiso 0.33(3) 1 calc R U P F 2
H24R H 0.2598 0.7358 0.0857 0.051 Uiso 0.33(3) 1 calc R U P F 2
C25P C 0.2886(6) 0.7021(9) 0.0379(15) 0.062(7) Uiso 0.33(3) 1 d D U P F 2
H25Q H 0.2867 0.7247 -0.0017 0.074 Uiso 0.33(3) 1 calc R U P F 2
H25R H 0.3057 0.6999 0.0502 0.074 Uiso 0.33(3) 1 calc R U P F 2
C26P C 0.2787(8) 0.6536(10) 0.0192(16) 0.069(10) Uiso 0.33(3) 1 d D U P F 2
H26Q H 0.2906 0.6341 -0.0057 0.083 Uiso 0.33(3) 1 calc R U P F 2
H26R H 0.2643 0.6567 -0.0109 0.083 Uiso 0.33(3) 1 calc R U P F 2
C27P C 0.2724(10) 0.6312(9) 0.090(2) 0.035(8) Uiso 0.33(3) 1 d D U P F 2
H27Q H 0.2584 0.6102 0.0853 0.042 Uiso 0.33(3) 1 calc R U P F 2
H27R H 0.2859 0.6122 0.1084 0.042 Uiso 0.33(3) 1 calc R U P F 2
C28H C 0.20510(12) 0.5351(2) 0.0979(3) 0.0385(14) Uani 1 1 d . . . . .
H28H H 0.1888 0.5234 0.0859 0.046 Uiso 1 1 calc R U . . .
C29H C 0.20634(13) 0.5862(2) 0.0710(4) 0.0468(16) Uani 1 1 d . . . . .
H29O H 0.1913 0.6034 0.0800 0.056 Uiso 1 1 calc R U . . .
H29P H 0.2196 0.6038 0.0936 0.056 Uiso 1 1 calc R U . . .
C30H C 0.21044(14) 0.5805(3) -0.0067(4) 0.0550(19) Uani 1 1 d . . . . .
H30O H 0.1955 0.5716 -0.0315 0.066 Uiso 1 1 calc R U . . .
H30P H 0.2167 0.6102 -0.0275 0.066 Uiso 1 1 calc R U . . .
C31H C 0.22852(14) 0.5408(3) -0.0106(4) 0.0506(18) Uani 1 1 d . . . . .
H31O H 0.2448 0.5536 -0.0050 0.061 Uiso 1 1 calc R U . . .
H31P H 0.2273 0.5240 -0.0563 0.061 Uiso 1 1 calc R U . . .
C32H C 0.22253(12) 0.5068(2) 0.0499(3) 0.0443(16) Uani 1 1 d . . . . .
H32O H 0.2371 0.4979 0.0763 0.053 Uiso 1 1 calc R U . . .
H32P H 0.2149 0.4774 0.0319 0.053 Uiso 1 1 calc R U . . .
C33H C 0.21022(11) 0.4644(2) 0.2047(3) 0.0360(14) Uani 1 1 d . . . . .
H33H H 0.2240 0.4524 0.1770 0.043 Uiso 1 1 calc R U . . .
C34H C 0.21322(14) 0.4485(2) 0.2820(3) 0.0468(17) Uani 1 1 d . . . . .
H34O H 0.2302 0.4427 0.2930 0.056 Uiso 1 1 calc R U . . .
H34P H 0.2072 0.4736 0.3139 0.056 Uiso 1 1 calc R U . . .
C35H C 0.1992(2) 0.4036(3) 0.2910(5) 0.092(3) Uani 1 1 d . . . . .
H35O H 0.2098 0.3775 0.3075 0.111 Uiso 1 1 calc R U . . .
H35P H 0.1866 0.4084 0.3262 0.111 Uiso 1 1 calc R U . . .
C36H C 0.1885(2) 0.3912(3) 0.2218(5) 0.094(4) Uani 1 1 d . . . . .
H36O H 0.1724 0.3777 0.2278 0.113 Uiso 1 1 calc R U . . .
H36P H 0.1985 0.3675 0.1971 0.113 Uiso 1 1 calc R U . . .
C37H C 0.18749(14) 0.4380(2) 0.1807(4) 0.056(2) Uani 1 1 d . . . . .
H37O H 0.1731 0.4565 0.1926 0.067 Uiso 1 1 calc R U . . .
H37P H 0.1876 0.4320 0.1295 0.067 Uiso 1 1 calc R U . . .
C38H C 0.24775(11) 0.7653(2) 0.3745(3) 0.0336(13) Uani 1 1 d . . . . .
O38H O 0.24048(8) 0.79599(16) 0.4075(2) 0.0488(12) Uani 1 1 d . . . . .
C39H C 0.28688(11) 0.7110(2) 0.3751(3) 0.0368(14) Uani 1 1 d . . . . .
O39H O 0.30313(9) 0.7108(2) 0.4125(3) 0.0666(16) Uani 1 1 d . . . . .
C40H C 0.25170(10) 0.7596(2) 0.2385(3) 0.0323(13) Uani 1 1 d . . . . .
O40H O 0.24601(9) 0.78721(16) 0.1966(2) 0.0505(12) Uani 1 1 d . . . . .

loop_
_atom_site_aniso_label
_atom_site_aniso_U_11
_atom_site_aniso_U_22
_atom_site_aniso_U_33
_atom_site_aniso_U_23
_atom_site_aniso_U_13
_atom_site_aniso_U_12
Ru1A 0.0221(2) 0.0225(2) 0.0209(2) 0.00286(17) 0.00147(17) 0.00066(17)
N1A 0.022(2) 0.027(2) 0.028(2) 0.0080(19) 0.0017(19) 0.0047(19)
C2A 0.022(3) 0.027(3) 0.030(3) 0.003(2) 0.000(2) -0.002(2)
P3A 0.0204(7) 0.0247(7) 0.0197(7) 0.0026(5) -0.0005(5) 0.0009(6)
C4A 0.029(3) 0.022(3) 0.032(3) 0.001(2) 0.002(2) 0.002(2)
P5A 0.0210(7) 0.0238(7) 0.0206(7) -0.0006(5) -0.0007(5) -0.0019(6)
C6A 0.026(3) 0.032(3) 0.047(4) 0.010(3) -0.003(3) 0.003(3)
P7A 0.0254(8) 0.0313(8) 0.0510(10) 0.0122(7) -0.0009(7) 0.0021(6)
C8A 0.025(6) 0.022(5) 0.021(5) 0.009(4) -0.005(3) 0.000(5)
C9A 0.043(7) 0.059(8) 0.021(6) 0.015(5) -0.001(5) -0.016(5)
C10A 0.050(11) 0.083(10) 0.017(5) 0.002(5) -0.006(5) -0.001(8)
C11A 0.069(11) 0.061(7) 0.031(5) -0.010(5) -0.009(6) -0.004(7)
C12A 0.041(9) 0.041(7) 0.031(6) -0.004(4) -0.010(5) 0.010(6)
C13A 0.025(3) 0.028(3) 0.024(3) 0.006(2) 0.000(2) -0.001(2)
C14A 0.026(3) 0.044(3) 0.031(3) 0.000(3) 0.005(3) 0.003(3)
C15A 0.024(3) 0.053(4) 0.082(5) 0.001(4) -0.005(3) 0.009(3)
C16A 0.025(3) 0.047(4) 0.039(3) 0.005(3) -0.004(3) -0.004(3)
C17A 0.025(3) 0.041(3) 0.030(3) 0.002(3) 0.000(2) -0.003(3)
C18A 0.028(3) 0.035(3) 0.030(3) -0.003(3) 0.006(3) 0.002(3)
C19A 0.037(3) 0.037(3) 0.029(3) -0.007(3) 0.005(3) -0.001(3)
C20A 0.070(5) 0.096(6) 0.031(4) 0.001(4) 0.008(4) -0.024(5)
C21A 0.055(5) 0.078(5) 0.028(3) 0.007(3) 0.005(3) -0.014(4)
C22A 0.045(4) 0.047(4) 0.037(3) 0.006(3) 0.010(3) -0.011(3)
C23A 0.031(3) 0.052(4) 0.053(4) -0.015(3) -0.013(3) 0.008(3)
C24A 0.025(3) 0.051(4) 0.051(4) -0.010(3) -0.008(3) 0.007(3)
C25A 0.029(4) 0.083(5) 0.058(5) -0.006(4) -0.014(3) 0.000(4)
C26A 0.047(5) 0.087(6) 0.082(6) -0.036(5) -0.022(4) -0.006(4)
C27A 0.044(4) 0.080(6) 0.061(5) -0.022(4) -0.015(4) 0.004(4)
C28A 0.018(6) 0.026(6) 0.044(10) 0.016(5) 0.004(6) 0.010(4)
C29A 0.052(9) 0.053(8) 0.050(9) -0.007(7) -0.018(7) 0.009(6)
C30A 0.110(13) 0.076(11) 0.072(13) -0.031(10) -0.013(11) 0.033(10)
C31A 0.063(10) 0.036(6) 0.057(9) -0.017(6) 0.009(8) 0.022(6)
C32A 0.024(6) 0.026(6) 0.049(10) 0.007(6) 0.000(6) 0.012(4)
C33A 0.037(3) 0.039(3) 0.055(4) 0.011(3) -0.009(3) -0.001(3)
C34A 0.045(4) 0.053(4) 0.054(4) 0.014(3) -0.006(3) -0.012(3)
C35A 0.049(4) 0.071(5) 0.066(5) -0.009(4) -0.003(4) -0.013(4)
C36A 0.102(6) 0.064(5) 0.093(6) -0.016(5) -0.006(5) 0.002(5)
C37A 0.075(5) 0.039(3) 0.067(5) 0.007(3) -0.012(4) -0.014(3)
C38A 0.046(4) 0.034(3) 0.023(3) 0.003(2) 0.004(3) 0.000(3)
O38A 0.047(3) 0.059(3) 0.059(3) 0.014(3) 0.005(2) 0.033(3)
C39A 0.021(3) 0.026(3) 0.032(3) 0.004(2) 0.002(2) 0.001(2)
O39A 0.045(3) 0.054(3) 0.035(2) -0.005(2) -0.014(2) -0.006(2)
C40A 0.041(4) 0.028(3) 0.054(4) -0.010(3) 0.013(3) -0.001(3)
O40A 0.066(4) 0.031(3) 0.114(5) -0.007(3) 0.026(3) -0.015(3)
Ru1B 0.0253(2) 0.0255(2) 0.0214(2) -0.00127(18) -0.00093(18) -0.00200(18)
N1B 0.023(2) 0.025(2) 0.026(2) -0.0033(19) -0.0019(19) -0.0022(18)
C2B 0.023(3) 0.024(3) 0.027(3) -0.001(2) 0.000(2) 0.003(2)
P3B 0.0239(7) 0.0261(7) 0.0203(7) 0.0022(6) -0.0007(6) -0.0006(6)
C4B 0.023(3) 0.032(3) 0.029(3) 0.004(2) 0.000(2) -0.002(2)
P5B 0.0223(7) 0.0274(7) 0.0236(7) -0.0022(6) 0.0001(6) 0.0012(6)
C6B 0.027(3) 0.027(3) 0.049(4) -0.007(3) -0.008(3) 0.000(2)
P7B 0.0262(8) 0.0320(8) 0.0474(9) -0.0122(7) -0.0032(7) 0.0008(6)
C8B 0.030(3) 0.034(3) 0.022(3) 0.001(2) -0.001(2) 0.001(2)
C9B 0.075(5) 0.060(4) 0.021(3) -0.003(3) -0.005(3) 0.015(4)
C10B 0.082(6) 0.084(6) 0.031(4) 0.012(4) 0.003(4) 0.020(5)
C11B 0.080(6) 0.064(5) 0.038(4) 0.019(4) 0.007(4) 0.002(4)
C12B 0.042(4) 0.035(3) 0.036(3) 0.012(3) -0.006(3) 0.004(3)
C13B 0.023(3) 0.045(3) 0.027(3) 0.001(3) 0.006(2) 0.002(3)
C14B 0.031(3) 0.058(4) 0.041(3) 0.017(3) 0.007(3) -0.004(3)
C15B 0.037(4) 0.087(5) 0.108(6) 0.039(5) 0.002(4) -0.008(4)
C16B 0.032(4) 0.106(5) 0.054(4) 0.022(4) 0.000(3) -0.004(4)
C17B 0.025(3) 0.057(4) 0.039(3) 0.011(3) 0.004(3) 0.010(3)
C18B 0.029(3) 0.048(4) 0.032(3) -0.007(3) 0.008(3) -0.003(3)
C19B 0.045(4) 0.077(5) 0.038(4) 0.012(4) 0.007(3) 0.001(4)
C20B 0.052(5) 0.113(7) 0.031(4) -0.001(4) 0.011(3) -0.009(5)
C21B 0.045(4) 0.095(6) 0.049(4) -0.024(4) 0.004(4) 0.000(4)
C22B 0.065(5) 0.062(5) 0.050(4) -0.014(4) 0.020(4) 0.006(4)
C23B 0.025(3) 0.030(3) 0.041(3) -0.002(3) -0.006(3) 0.005(2)
C24B 0.028(3) 0.039(3) 0.061(4) 0.000(3) -0.008(3) -0.001(3)
C25B 0.042(4) 0.057(5) 0.079(6) -0.004(4) -0.028(4) 0.014(4)
C26B 0.043(4) 0.069(5) 0.078(6) 0.022(4) -0.024(4) 0.002(4)
C27B 0.036(4) 0.040(3) 0.056(4) 0.009(3) -0.013(3) 0.005(3)
C28B 0.029(3) 0.036(3) 0.045(4) -0.017(3) 0.007(3) -0.003(3)
C29B 0.056(5) 0.039(4) 0.054(4) -0.007(3) -0.002(4) -0.008(3)
C30B 0.126(9) 0.100(7) 0.055(5) 0.008(5) -0.005(6) -0.066(7)
C31B 0.115(9) 0.080(6) 0.087(7) -0.004(6) 0.008(6) -0.057(6)
C32B 0.046(4) 0.045(4) 0.069(5) -0.021(4) 0.003(4) -0.017(3)
C33B 0.031(3) 0.041(3) 0.051(4) -0.014(3) -0.011(3) 0.005(3)
C34B 0.057(5) 0.056(4) 0.045(4) -0.007(3) -0.004(4) 0.021(4)
C35B 0.070(6) 0.070(5) 0.066(5) 0.001(4) 0.017(5) 0.006(5)
C36B 0.106(8) 0.075(6) 0.061(5) 0.004(5) -0.012(5) 0.038(6)
C37B 0.063(5) 0.041(4) 0.060(5) -0.006(3) -0.021(4) 0.018(3)
C38B 0.043(4) 0.045(4) 0.032(3) -0.003(3) 0.002(3) -0.005(3)
O38B 0.058(3) 0.082(4) 0.065(3) -0.013(3) 0.002(3) -0.039(3)
C39B 0.022(3) 0.037(3) 0.025(3) -0.006(2) 0.000(2) 0.006(2)
O39B 0.044(3) 0.054(3) 0.034(2) 0.004(2) -0.004(2) 0.012(2)
C40B 0.046(4) 0.040(4) 0.036(3) -0.003(3) -0.008(3) -0.004(3)
O40B 0.082(4) 0.030(3) 0.079(4) -0.013(2) -0.016(3) 0.016(3)
Ru1C 0.0285(2) 0.02072(19) 0.01671(19) 0.00193(16) -0.00038(17) -0.00105(18)
N1C 0.022(2) 0.023(2) 0.019(2) 0.0054(18) -0.0012(18) -0.0033(18)
C2C 0.024(3) 0.019(2) 0.022(3) 0.001(2) -0.001(2) 0.003(2)
P3C 0.0240(7) 0.0212(6) 0.0163(6) -0.0002(5) -0.0004(5) 0.0008(5)
C4C 0.023(3) 0.027(3) 0.018(2) 0.006(2) 0.000(2) 0.000(2)
P5C 0.0218(7) 0.0215(6) 0.0166(6) -0.0004(5) -0.0016(5) 0.0020(5)
C6C 0.031(3) 0.029(3) 0.024(3) 0.006(2) -0.004(2) -0.010(2)
P7C 0.0364(9) 0.0379(9) 0.0255(8) 0.0041(7) -0.0067(7) -0.0157(7)
C8C 0.028(3) 0.028(3) 0.024(3) 0.002(2) -0.004(2) 0.003(2)
C9C 0.042(4) 0.035(3) 0.038(3) 0.005(3) -0.012(3) 0.010(3)
C10C 0.046(4) 0.055(4) 0.043(4) 0.007(3) -0.021(3) 0.008(3)
C11C 0.045(4) 0.054(4) 0.067(5) -0.001(4) -0.031(4) -0.002(3)
C12C 0.031(3) 0.031(3) 0.043(3) -0.002(3) -0.008(3) -0.003(3)
C13C 0.032(3) 0.027(3) 0.022(3) -0.002(2) 0.004(2) 0.002(2)
C14C 0.051(4) 0.042(3) 0.022(3) -0.002(3) 0.004(3) 0.000(3)
C15C 0.086(6) 0.035(3) 0.038(4) 0.004(3) 0.029(4) 0.014(4)
C16C 0.046(4) 0.041(4) 0.078(5) 0.015(4) 0.032(4) 0.009(3)
C17C 0.027(3) 0.033(3) 0.046(4) -0.008(3) 0.006(3) 0.004(3)
C18C 0.029(3) 0.026(3) 0.021(3) 0.000(2) -0.002(2) 0.000(2)
C19C 0.026(3) 0.029(3) 0.022(3) 0.003(2) -0.005(2) -0.001(2)
C20C 0.027(3) 0.038(3) 0.055(4) 0.002(3) -0.004(3) -0.004(3)
C21C 0.046(4) 0.027(3) 0.060(4) 0.001(3) 0.007(3) -0.002(3)
C22C 0.040(4) 0.024(3) 0.038(3) -0.008(2) -0.008(3) 0.001(3)
C23C 0.029(3) 0.028(3) 0.022(3) 0.000(2) 0.000(2) 0.007(2)
C24C 0.039(4) 0.068(5) 0.029(3) -0.004(3) 0.005(3) 0.022(3)
C25C 0.033(4) 0.080(5) 0.040(4) 0.001(4) 0.010(3) 0.011(4)
C26C 0.034(4) 0.055(4) 0.040(4) -0.003(3) 0.004(3) 0.013(3)
C27C 0.025(3) 0.042(3) 0.034(3) -0.006(3) -0.001(2) 0.009(3)
C28C 0.034(4) 0.060(4) 0.038(4) 0.010(3) -0.005(3) -0.013(3)
C29C 0.036(4) 0.073(5) 0.060(5) 0.013(4) -0.001(3) -0.005(4)
C30C 0.112(9) 0.060(5) 0.118(9) 0.004(6) 0.032(7) -0.004(6)
C31C 0.071(6) 0.102(7) 0.070(6) -0.011(6) 0.011(5) -0.008(6)
C32C 0.041(4) 0.099(6) 0.045(4) 0.014(4) 0.003(4) -0.011(4)
C33C 0.059(5) 0.034(3) 0.031(3) 0.003(3) -0.011(3) -0.019(3)
C34C 0.060(5) 0.041(4) 0.050(4) 0.001(3) -0.013(4) -0.004(3)
C35C 0.113(8) 0.042(4) 0.060(5) -0.007(4) -0.020(5) 0.002(5)
C36C 0.118(9) 0.043(5) 0.095(7) 0.011(5) -0.015(6) -0.024(5)
C37C 0.085(6) 0.040(4) 0.064(5) 0.013(4) -0.018(4) -0.032(4)
C38C 0.058(4) 0.030(3) 0.030(3) -0.003(3) -0.004(3) -0.001(3)
O38C 0.116(5) 0.058(3) 0.023(2) 0.014(2) 0.015(3) 0.000(3)
C39C 0.034(4) 0.037(3) 0.023(3) -0.002(2) 0.005(2) -0.002(3)
O39C 0.028(3) 0.071(3) 0.053(3) 0.000(2) 0.003(2) -0.006(2)
C40C 0.062(4) 0.030(3) 0.025(3) 0.010(2) 0.001(3) 0.007(3)
O40C 0.114(5) 0.044(3) 0.056(3) 0.016(2) 0.014(3) 0.044(3)
Ru1D 0.0348(3) 0.0212(2) 0.0242(2) -0.00476(18) -0.0047(2) 0.00205(19)
N1D 0.027(2) 0.023(2) 0.023(2) -0.0016(18) 0.0003(19) 0.0039(19)
C2D 0.027(3) 0.021(3) 0.035(3) -0.002(2) 0.003(2) -0.003(2)
P3D 0.0257(8) 0.0230(7) 0.0239(7) -0.0004(6) -0.0022(6) 0.0017(6)
C4D 0.032(3) 0.026(3) 0.024(3) -0.005(2) -0.004(2) 0.002(2)
P5D 0.0311(8) 0.0205(7) 0.0225(7) -0.0017(5) -0.0066(6) -0.0023(6)
C6D 0.035(3) 0.032(3) 0.027(3) -0.005(2) 0.003(3) 0.010(3)
P7D 0.0335(9) 0.0314(8) 0.0321(8) -0.0002(6) 0.0009(7) 0.0109(7)
C8D 0.042(4) 0.043(4) 0.041(4) 0.006(3) -0.013(3) -0.002(3)
C9D 0.056(5) 0.042(4) 0.051(4) 0.016(3) -0.011(4) 0.001(3)
C10D 0.044(5) 0.093(7) 0.093(7) 0.048(6) -0.004(4) 0.008(4)
C11D 0.051(5) 0.088(6) 0.074(6) 0.031(5) -0.028(4) -0.005(4)
C12D 0.046(4) 0.069(5) 0.061(5) 0.029(4) -0.016(4) -0.008(4)
C13D 0.040(4) 0.030(3) 0.029(3) 0.001(2) 0.005(3) 0.003(3)
C14D 0.056(5) 0.044(4) 0.041(4) -0.003(3) 0.016(3) 0.001(3)
C15D 0.064(6) 0.080(6) 0.071(6) -0.021(5) 0.026(5) 0.010(5)
C16D 0.035(4) 0.082(6) 0.090(6) -0.023(5) 0.010(4) 0.002(4)
C17D 0.032(3) 0.041(3) 0.050(4) -0.002(3) 0.001(3) -0.006(3)
C18D 0.039(3) 0.024(3) 0.027(3) -0.001(2) -0.010(3) -0.003(2)
C19D 0.037(3) 0.032(3) 0.028(3) -0.003(2) -0.010(3) 0.001(3)
C20D 0.038(4) 0.054(4) 0.034(3) 0.007(3) -0.004(3) 0.009(3)
C21D 0.068(5) 0.040(4) 0.036(3) 0.007(3) 0.006(3) 0.016(3)
C22D 0.070(5) 0.028(3) 0.040(4) 0.007(3) -0.020(3) 0.000(3)
C23D 0.043(4) 0.031(3) 0.024(3) 0.002(2) -0.001(3) -0.009(3)
C24D 0.046(4) 0.074(5) 0.030(3) 0.006(3) -0.001(3) -0.013(4)
C25D 0.053(5) 0.098(6) 0.041(4) -0.010(4) 0.001(4) 0.000(4)
C26D 0.044(4) 0.064(5) 0.041(4) 0.003(3) -0.004(3) -0.008(3)
C27D 0.033(3) 0.046(4) 0.029(3) 0.001(3) -0.009(3) -0.009(3)
C28D 0.034(4) 0.052(4) 0.053(4) -0.001(3) 0.004(3) 0.009(3)
C29D 0.041(4) 0.057(4) 0.068(5) -0.014(4) 0.003(4) -0.004(4)
C30D 0.049(5) 0.064(5) 0.100(7) -0.011(5) 0.015(5) -0.007(4)
C31D 0.087(7) 0.068(6) 0.082(7) 0.018(5) 0.026(6) -0.010(5)
C32D 0.042(4) 0.061(5) 0.059(5) -0.004(4) 0.020(4) 0.006(4)
C33D 0.039(4) 0.030(3) 0.033(3) 0.002(3) 0.004(3) 0.010(3)
C34D 0.054(5) 0.029(3) 0.083(6) 0.002(4) -0.002(4) 0.018(3)
C35D 0.079(6) 0.029(4) 0.092(7) 0.005(4) -0.017(5) 0.008(4)
C36D 0.068(5) 0.043(4) 0.059(5) 0.010(4) -0.002(4) -0.012(4)
C37D 0.047(4) 0.046(4) 0.048(4) -0.002(3) 0.003(3) 0.003(3)
C38D 0.091(6) 0.026(3) 0.041(4) -0.002(3) -0.008(4) 0.004(3)
O38D 0.165(7) 0.066(4) 0.033(3) -0.017(3) 0.008(4) 0.008(4)
C39D 0.044(4) 0.038(3) 0.031(3) -0.003(3) 0.003(3) 0.004(3)
O39D 0.041(3) 0.084(4) 0.049(3) 0.000(3) -0.001(2) 0.025(3)
C40D 0.091(6) 0.056(5) 0.057(5) -0.037(4) 0.023(5) -0.031(5)
O40D 0.136(6) 0.088(5) 0.103(5) -0.055(4) 0.037(5) -0.070(5)
Ru1E 0.0384(3) 0.0224(2) 0.0365(3) -0.0037(2) -0.0036(2) 0.0033(2)
N1E 0.035(3) 0.024(2) 0.024(2) 0.0017(19) 0.000(2) 0.009(2)
C2E 0.066(5) 0.030(3) 0.033(3) 0.003(3) 0.004(3) 0.021(3)
P3E 0.0313(8) 0.0274(7) 0.0346(8) 0.0058(6) -0.0024(7) -0.0002(6)
C4E 0.029(3) 0.024(3) 0.029(3) -0.003(2) 0.000(2) 0.004(2)
P5E 0.0245(7) 0.0239(7) 0.0262(7) -0.0020(6) 0.0002(6) 0.0007(6)
C6E 0.035(3) 0.032(3) 0.026(3) -0.003(2) -0.001(2) 0.010(3)
P7E 0.0267(8) 0.0287(7) 0.0283(7) -0.0001(6) -0.0003(6) 0.0046(6)
C8E 0.039(6) 0.047(6) 0.072(7) 0.023(5) 0.000(5) -0.011(5)
C9E 0.086(10) 0.092(10) 0.046(7) 0.006(6) 0.001(6) -0.028(8)
C10E 0.057(8) 0.164(15) 0.076(9) 0.030(10) 0.017(7) -0.032(9)
C11E 0.036(6) 0.086(9) 0.093(9) 0.030(8) 0.011(6) -0.007(6)
C12E 0.028(6) 0.108(10) 0.075(8) 0.051(7) -0.013(5) -0.026(6)
C13E 0.058(4) 0.037(3) 0.036(3) 0.003(3) -0.011(3) 0.018(3)
C14E 0.102(6) 0.042(4) 0.062(4) 0.013(3) -0.019(4) 0.022(4)
C15E 0.126(7) 0.066(5) 0.132(7) 0.012(5) -0.015(6) 0.042(5)
C16E 0.096(6) 0.083(5) 0.130(7) -0.048(5) -0.066(5) 0.054(5)
C17E 0.050(4) 0.052(4) 0.067(4) -0.024(4) -0.030(3) 0.024(3)
C18E 0.022(3) 0.032(3) 0.034(3) -0.001(3) -0.001(2) 0.000(2)
C19E 0.026(3) 0.048(4) 0.036(3) -0.007(3) 0.000(3) -0.002(3)
C20E 0.035(4) 0.147(9) 0.045(4) -0.020(5) 0.012(4) -0.024(5)
C21E 0.031(4) 0.115(7) 0.062(5) -0.038(5) 0.015(4) -0.014(4)
C22E 0.031(3) 0.054(4) 0.026(3) -0.001(3) 0.005(3) 0.003(3)
C23E 0.025(3) 0.035(3) 0.025(3) 0.000(2) -0.003(2) 0.000(2)
C24E 0.033(3) 0.040(3) 0.038(3) 0.009(3) -0.001(3) 0.002(3)
C25E 0.039(4) 0.067(5) 0.074(5) 0.034(4) 0.000(4) 0.009(4)
C26E 0.030(4) 0.067(5) 0.044(4) 0.013(3) -0.003(3) -0.003(3)
C27E 0.028(3) 0.055(4) 0.032(3) 0.005(3) -0.002(3) -0.004(3)
C28E 0.037(4) 0.027(3) 0.041(3) -0.002(3) 0.007(3) 0.001(3)
C29E 0.033(3) 0.040(3) 0.044(4) -0.008(3) 0.005(3) -0.003(3)
C30E 0.060(5) 0.036(4) 0.119(8) 0.004(4) 0.020(5) -0.008(4)
C31E 0.073(6) 0.027(3) 0.087(6) -0.003(4) 0.020(5) 0.004(4)
C32E 0.044(4) 0.031(3) 0.095(6) -0.002(4) 0.009(4) 0.011(3)
C33E 0.031(3) 0.042(3) 0.036(3) -0.010(3) 0.001(3) 0.003(3)
C34E 0.038(4) 0.054(4) 0.041(4) -0.007(3) 0.009(3) -0.003(3)
C35E 0.070(6) 0.062(5) 0.054(5) -0.005(4) 0.016(4) -0.018(4)
C36E 0.050(5) 0.066(5) 0.066(5) -0.024(4) 0.013(4) -0.023(4)
C37E 0.041(4) 0.058(4) 0.052(4) -0.020(4) 0.011(3) -0.013(3)
C38E 0.055(4) 0.035(4) 0.044(4) -0.008(3) -0.009(3) 0.005(3)
O38E 0.097(4) 0.022(2) 0.075(4) -0.004(2) -0.006(3) 0.004(2)
C39E 0.053(5) 0.036(4) 0.068(5) -0.006(3) 0.009(4) 0.015(3)
O39E 0.049(4) 0.074(4) 0.152(7) -0.015(4) 0.017(4) 0.025(3)
C40E 0.109(7) 0.029(3) 0.056(5) 0.000(3) -0.032(5) -0.009(4)
O40E 0.182(8) 0.058(4) 0.089(5) -0.005(3) -0.078(5) -0.030(4)
Ru1F 0.0323(3) 0.0206(2) 0.0208(2) 0.00201(17) 0.00067(19) -0.00251(18)
N1F 0.027(2) 0.018(2) 0.020(2) 0.0008(17) 0.0018(18) -0.0011(18)
C2F 0.030(3) 0.017(2) 0.019(2) 0.002(2) -0.002(2) -0.002(2)
P3F 0.0253(7) 0.0201(6) 0.0198(6) 0.0009(5) -0.0017(6) 0.0014(6)
C4F 0.023(3) 0.020(2) 0.023(3) 0.002(2) 0.003(2) 0.001(2)
P5F 0.0200(7) 0.0225(6) 0.0190(6) 0.0013(5) 0.0000(5) -0.0002(5)
C6F 0.030(3) 0.029(3) 0.020(3) 0.006(2) 0.001(2) -0.006(2)
P7F 0.0297(8) 0.0266(7) 0.0244(7) 0.0014(6) 0.0027(6) -0.0058(6)
C8F 0.034(3) 0.029(3) 0.031(3) -0.002(2) -0.001(2) 0.008(2)
C9F 0.047(4) 0.060(4) 0.037(4) -0.007(3) 0.011(3) 0.016(3)
C10F 0.050(5) 0.157(9) 0.073(6) 0.011(6) 0.021(5) 0.023(6)
C11F 0.038(4) 0.110(7) 0.098(7) -0.036(6) 0.013(5) -0.001(5)
C12F 0.029(3) 0.050(4) 0.056(4) -0.005(3) -0.005(3) 0.013(3)
C13F 0.032(3) 0.025(3) 0.025(3) -0.003(2) -0.005(2) -0.001(2)
C14F 0.048(4) 0.028(3) 0.047(4) -0.009(3) -0.012(3) 0.002(3)
C15F 0.062(5) 0.046(4) 0.128(6) -0.001(4) -0.009(5) -0.008(4)
C16F 0.044(4) 0.043(4) 0.113(6) 0.014(4) -0.026(4) -0.007(3)
C17F 0.033(3) 0.028(3) 0.049(3) 0.004(3) -0.014(3) 0.003(2)
C18F 0.024(3) 0.023(3) 0.025(3) 0.000(2) 0.003(2) 0.002(2)
C19F 0.020(3) 0.042(3) 0.026(3) 0.002(2) 0.000(2) 0.006(2)
C20F 0.031(4) 0.146(8) 0.039(4) 0.014(5) 0.008(3) 0.026(4)
C21F 0.030(4) 0.092(6) 0.046(4) 0.016(4) 0.016(3) 0.006(4)
C22F 0.026(3) 0.039(3) 0.024(3) 0.004(2) 0.006(2) 0.002(2)
C23F 0.021(3) 0.031(3) 0.022(3) -0.002(2) -0.002(2) -0.002(2)
C24F 0.028(3) 0.032(3) 0.038(3) -0.010(3) -0.009(3) 0.002(3)
C25F 0.032(4) 0.067(5) 0.068(5) -0.025(4) -0.009(3) -0.001(3)
C26F 0.028(4) 0.067(5) 0.065(5) -0.025(4) -0.009(3) -0.003(3)
C27F 0.023(3) 0.040(3) 0.033(3) -0.007(3) -0.004(2) 0.004(3)
C28F 0.042(3) 0.026(3) 0.039(3) 0.006(3) 0.011(3) 0.001(3)
C29F 0.050(4) 0.036(3) 0.067(4) 0.010(3) 0.012(3) 0.012(3)
C30F 0.074(5) 0.045(4) 0.137(7) 0.017(5) 0.017(5) 0.008(4)
C31F 0.074(5) 0.030(3) 0.112(6) 0.007(4) 0.019(5) -0.001(3)
C32F 0.054(4) 0.030(3) 0.077(5) 0.005(3) 0.011(4) -0.005(3)
C33F 0.028(3) 0.036(3) 0.032(3) 0.001(3) 0.001(3) -0.003(3)
C34F 0.045(4) 0.047(4) 0.042(4) 0.009(3) -0.001(3) 0.008(3)
C35F 0.063(5) 0.068(5) 0.087(6) 0.027(5) 0.040(5) 0.022(4)
C36F 0.047(4) 0.057(4) 0.055(4) 0.007(4) 0.017(4) 0.013(4)
C37F 0.032(3) 0.045(4) 0.037(3) 0.003(3) 0.011(3) -0.001(3)
C38F 0.063(5) 0.035(3) 0.025(3) 0.004(3) 0.006(3) -0.002(3)
O38F 0.126(5) 0.017(2) 0.053(3) 0.006(2) 0.003(3) 0.000(3)
C39F 0.043(4) 0.032(3) 0.059(4) -0.002(3) 0.011(3) -0.009(3)
O39F 0.046(3) 0.057(3) 0.119(5) 0.001(3) 0.029(3) -0.019(3)
C40F 0.091(6) 0.031(3) 0.033(4) 0.002(3) -0.017(4) 0.001(4)
O40F 0.148(6) 0.061(4) 0.068(4) 0.012(3) -0.068(4) 0.014(4)
Ru1G 0.0248(2) 0.0219(2) 0.0240(2) 0.00055(17) 0.00169(18) 0.00081(18)
N1G 0.020(2) 0.029(2) 0.019(2) -0.0037(18) 0.0019(18) 0.0004(19)
C2G 0.027(3) 0.025(3) 0.023(3) 0.001(2) 0.002(2) -0.002(2)
P3G 0.0228(7) 0.0242(7) 0.0228(7) 0.0015(6) 0.0015(6) -0.0007(6)
C4G 0.028(3) 0.028(3) 0.019(3) -0.001(2) 0.001(2) -0.003(2)
P5G 0.0208(7) 0.0282(7) 0.0192(6) -0.0011(5) -0.0001(5) 0.0014(6)
C6G 0.022(3) 0.030(3) 0.034(3) -0.004(2) 0.000(2) -0.001(2)
P7G 0.0226(8) 0.0334(8) 0.0358(8) -0.0091(7) -0.0001(6) -0.0027(6)
C8G 0.028(8) 0.041(9) 0.025(6) 0.008(4) 0.003(4) -0.008(6)
C9G 0.052(12) 0.059(9) 0.015(6) -0.002(5) -0.002(6) 0.008(8)
C10G 0.037(8) 0.077(9) 0.018(5) 0.004(5) 0.000(5) -0.003(7)
C11G 0.092(14) 0.051(7) 0.039(7) 0.021(6) 0.011(7) 0.014(8)
C12G 0.049(11) 0.028(6) 0.030(7) 0.020(4) 0.001(5) 0.003(7)
C13G 0.024(7) 0.026(7) 0.029(7) 0.001(4) 0.009(4) 0.001(4)
C14G 0.028(7) 0.053(8) 0.030(9) 0.005(7) 0.009(5) -0.010(5)
C15G 0.030(6) 0.049(7) 0.073(10) -0.010(7) 0.005(6) -0.014(5)
C16G 0.022(5) 0.031(7) 0.038(6) -0.010(5) -0.006(4) 0.010(5)
C17G 0.029(6) 0.020(7) 0.037(7) -0.002(5) 0.000(4) -0.003(5)
C18G 0.022(3) 0.034(3) 0.024(3) -0.002(2) 0.005(2) -0.004(2)
C19G 0.038(3) 0.038(3) 0.023(3) 0.004(2) -0.001(3) -0.003(3)
C20G 0.070(5) 0.068(5) 0.020(3) 0.003(3) 0.001(3) 0.002(4)
C21G 0.096(7) 0.058(5) 0.028(3) -0.009(3) 0.002(4) 0.001(4)
C22G 0.035(3) 0.040(3) 0.036(3) -0.003(3) 0.007(3) 0.001(3)
C23G 0.022(3) 0.042(3) 0.029(3) 0.003(3) -0.001(2) 0.000(2)
C24G 0.026(3) 0.049(4) 0.038(3) 0.001(3) 0.003(3) 0.011(3)
C25G 0.058(5) 0.083(6) 0.054(5) 0.011(4) -0.008(4) 0.036(4)
C26G 0.048(5) 0.092(6) 0.049(4) 0.008(4) -0.011(4) 0.027(4)
C27G 0.036(4) 0.070(5) 0.025(3) -0.003(3) -0.005(3) 0.013(3)
C28G 0.031(7) 0.028(6) 0.047(10) -0.014(5) 0.020(6) -0.002(4)
C29G 0.035(9) 0.039(8) 0.064(11) 0.005(8) 0.020(7) 0.003(6)
C30G 0.086(11) 0.052(9) 0.061(10) -0.001(8) 0.024(9) -0.020(8)
C31G 0.084(11) 0.056(9) 0.102(14) 0.010(9) 0.020(10) -0.041(8)
C32G 0.036(7) 0.040(8) 0.083(13) -0.024(8) 0.010(8) -0.022(6)
C33G 0.030(3) 0.055(4) 0.042(4) -0.010(3) -0.005(3) -0.004(3)
C34G 0.039(4) 0.067(5) 0.035(3) -0.016(3) -0.002(3) -0.009(3)
C35G 0.065(6) 0.131(9) 0.043(5) -0.001(5) 0.006(4) -0.002(6)
C36G 0.125(10) 0.107(8) 0.045(5) 0.017(5) 0.010(6) 0.010(7)
C37G 0.083(6) 0.059(5) 0.043(4) 0.006(4) -0.010(4) -0.002(4)
C38G 0.040(4) 0.029(3) 0.036(3) -0.004(3) -0.004(3) -0.001(3)
O38G 0.053(3) 0.050(3) 0.070(3) 0.002(3) -0.003(3) -0.024(3)
C39G 0.027(3) 0.034(3) 0.029(3) -0.005(2) 0.006(3) -0.005(2)
O39G 0.044(3) 0.055(3) 0.034(2) 0.007(2) -0.013(2) 0.000(2)
C40G 0.026(3) 0.033(3) 0.102(6) 0.019(4) 0.014(4) 0.000(3)
O40G 0.048(4) 0.040(3) 0.226(9) 0.042(4) 0.039(4) 0.021(3)
Ru1H 0.0236(2) 0.0251(2) 0.0233(2) -0.00200(17) -0.00114(18) -0.00046(18)
N1H 0.025(2) 0.024(2) 0.030(2) -0.0063(19) 0.002(2) 0.0002(19)
C2H 0.028(3) 0.027(3) 0.027(3) -0.001(2) 0.003(2) 0.000(2)
P3H 0.0238(7) 0.0257(7) 0.0210(6) -0.0016(5) 0.0014(6) 0.0016(6)
C4H 0.031(3) 0.022(3) 0.034(3) -0.002(2) 0.004(3) -0.002(2)
P5H 0.0258(8) 0.0248(7) 0.0246(7) 0.0001(6) 0.0029(6) -0.0001(6)
C6H 0.027(3) 0.028(3) 0.040(3) -0.008(3) 0.001(3) 0.001(2)
P7H 0.0292(8) 0.0320(8) 0.0355(8) -0.0094(7) 0.0016(7) -0.0008(6)
C8H 0.029(3) 0.036(3) 0.030(3) 0.000(2) 0.001(2) 0.002(2)
C9H 0.034(3) 0.043(3) 0.040(3) -0.005(3) -0.005(3) 0.009(3)
C10H 0.096(6) 0.077(5) 0.058(4) -0.001(4) -0.022(4) 0.042(4)
C11H 0.089(5) 0.063(4) 0.047(4) -0.002(4) -0.022(4) 0.019(4)
C12H 0.038(3) 0.054(4) 0.032(3) -0.008(3) -0.007(3) 0.007(3)
C13H 0.032(3) 0.040(3) 0.025(3) 0.004(2) 0.003(2) 0.000(3)
C14H 0.053(4) 0.058(4) 0.027(3) -0.007(3) 0.012(3) 0.006(3)
C15H 0.082(6) 0.089(6) 0.031(4) -0.005(4) 0.006(4) 0.008(5)
C16H 0.073(5) 0.065(5) 0.027(3) 0.006(3) -0.006(3) -0.004(4)
C17H 0.049(4) 0.082(5) 0.032(3) 0.021(4) 0.003(3) 0.022(4)
C18H 0.025(3) 0.038(3) 0.037(3) -0.001(2) 0.008(2) 0.000(2)
C19H 0.030(3) 0.054(3) 0.043(3) 0.002(3) 0.004(3) 0.006(3)
C20H 0.036(3) 0.079(4) 0.065(4) 0.010(3) -0.005(3) 0.001(3)
C21H 0.049(4) 0.078(4) 0.093(4) 0.008(4) -0.008(3) -0.009(3)
C22H 0.034(3) 0.050(3) 0.060(3) 0.003(3) 0.005(3) -0.007(3)
C23H 0.047(9) 0.047(8) 0.026(6) 0.001(4) 0.000(4) 0.019(6)
C24H 0.063(11) 0.042(6) 0.034(6) 0.015(4) 0.005(6) -0.003(6)
C25H 0.084(11) 0.072(8) 0.029(6) 0.012(5) 0.001(6) 0.003(7)
C26H 0.081(11) 0.066(8) 0.020(5) 0.002(5) -0.015(6) 0.011(7)
C27H 0.069(11) 0.055(8) 0.025(6) -0.004(5) 0.007(6) 0.007(6)
C28H 0.037(4) 0.042(3) 0.037(3) -0.008(3) -0.004(3) 0.004(3)
C29H 0.050(4) 0.043(4) 0.047(4) -0.005(3) -0.008(3) 0.004(3)
C30H 0.063(5) 0.055(4) 0.047(4) 0.003(3) -0.012(4) -0.002(4)
C31H 0.055(5) 0.063(4) 0.034(4) -0.008(3) -0.001(3) 0.004(4)
C32H 0.047(4) 0.049(4) 0.036(3) -0.010(3) -0.002(3) 0.009(3)
C33H 0.039(4) 0.034(3) 0.035(3) -0.009(3) 0.004(3) -0.010(3)
C34H 0.057(5) 0.046(4) 0.037(4) -0.001(3) 0.003(3) -0.007(3)
C35H 0.138(10) 0.085(6) 0.054(5) 0.020(5) -0.007(6) -0.057(7)
C36H 0.154(10) 0.069(6) 0.060(5) 0.002(5) 0.003(6) -0.067(6)
C37H 0.072(5) 0.047(4) 0.049(4) -0.009(3) -0.004(4) -0.025(4)
C38H 0.033(3) 0.034(3) 0.034(3) -0.001(3) -0.008(3) 0.003(3)
O38H 0.055(3) 0.046(3) 0.045(3) -0.023(2) -0.004(2) 0.011(2)
C39H 0.034(4) 0.051(4) 0.025(3) -0.010(3) -0.001(3) 0.007(3)
O39H 0.043(3) 0.109(5) 0.047(3) -0.026(3) -0.021(2) 0.023(3)
C40H 0.030(3) 0.030(3) 0.037(3) -0.004(3) 0.001(3) 0.002(2)
O40H 0.063(3) 0.046(3) 0.043(3) 0.014(2) -0.005(2) 0.014(2)

loop_
_atom_type_symbol
_atom_type_description
_atom_type_scat_dispersion_real
_atom_type_scat_dispersion_imag
_atom_type_scat_source
C C 0.0033 0.0016 'International Tables Vol C Tables 4.2.6.8 and 6.1.1.4'
H H 0.0000 0.0000 'International Tables Vol C Tables 4.2.6.8 and 6.1.1.4'
N N 0.0061 0.0033 'International Tables Vol C Tables 4.2.6.8 and 6.1.1.4'
O O 0.0106 0.0060 'International Tables Vol C Tables 4.2.6.8 and 6.1.1.4'
P P 0.1023 0.0942 'International Tables Vol C Tables 4.2.6.8 and 6.1.1.4'
Ru Ru -1.2594 0.8363 'International Tables Vol C Tables 4.2.6.8 and 6.1.1.4'

loop_
_geom_angle_atom_site_label_1
_geom_angle_atom_site_label_2
_geom_angle_atom_site_label_3
_geom_angle
C38A Ru1A C40A 88.1(3)
C38A Ru1A C39A 89.3(2)
C40A Ru1A C39A 120.2(3)
C38A Ru1A P5A 175.42(19)
C40A Ru1A P5A 87.4(2)
C39A Ru1A P5A 93.97(16)
C38A Ru1A P3A 93.76(17)
C40A Ru1A P3A 127.8(2)
C39A Ru1A P3A 111.96(16)
P5A Ru1A P3A 88.02(5)
C4A N1A C2A 110.2(4)
C4A N1A C6A 109.9(4)
C2A N1A C6A 106.9(4)
N1A C2A P3A 114.4(4)
C8I P3A C2A 103.6(11)
C8A P3A C2A 97.0(5)
C8I P3A C13A 103.7(15)
C8A P3A C13A 103.9(6)
C2A P3A C13A 97.7(2)
C8I P3A Ru1A 116.5(13)
C8A P3A Ru1A 121.3(6)
C2A P3A Ru1A 115.30(18)
C13A P3A Ru1A 117.41(18)
N1A C4A P5A 116.8(4)
C4A P5A C23A 106.9(3)
C4A P5A C18A 97.9(2)
C23A P5A C18A 101.5(3)
C4A P5A Ru1A 116.46(19)
C23A P5A Ru1A 113.8(2)
C18A P5A Ru1A 118.1(2)
N1A C6A P7A 115.0(4)
C33A P7A C28I 98.7(10)
C33A P7A C28A 106.0(7)
C33A P7A C6A 103.2(3)
C28I P7A C6A 97.2(9)
C28A P7A C6A 96.2(5)
C12A C8A C9A 102.6(7)
C12A C8A P3A 116.0(9)
C9A C8A P3A 121.4(11)
C10A C9A C8A 104.5(8)
C11A C10A C9A 107.7(7)
C10A C11A C12A 106.6(7)
C11A C12A C8A 104.2(7)
C12I C8I C9I 104.9(12)
C12I C8I P3A 119(2)
C9I C8I P3A 114(3)
C10I C9I C8I 103.8(12)
C11I C10I C9I 105.6(11)
C10I C11I C12I 107.8(9)
C8I C12I C11I 106.9(9)
C17A C13A C14A 104.4(5)
C17A C13A P3A 114.6(4)
C14A C13A P3A 115.6(4)
C15A C14A C13A 104.7(5)
C16A C15A C14A 106.7(5)
C15A C16A C17A 102.8(5)
C16A C17A C13A 102.5(5)
C22A C18A C19A 104.7(5)
C22A C18A P5A 114.6(4)
C19A C18A P5A 115.2(4)
C20A C19A C18A 105.8(5)
C21A C20A C19A 105.2(6)
C20A C21A C22A 104.6(5)
C21A C22A C18A 103.5(5)
C27A C23A C24A 104.7(6)
C27A C23A P5A 121.0(5)
C24A C23A P5A 117.9(5)
C23A C24A C25A 104.5(5)
C26A C25A C24A 106.4(6)
C25A C26A C27A 105.5(6)
C23A C27A C26A 103.9(6)
C29A C28A C32A 104.1(9)
C29A C28A P7A 114.0(12)
C32A C28A P7A 112.5(10)
C30A C29A C28A 107.0(8)
C29A C30A C31A 108.6(8)
C30A C31A C32A 104.7(9)
C31A C32A C28A 102.3(8)
C32I C28I C29I 104.4(11)
C32I C28I P7A 115.1(19)
C29I C28I P7A 109.4(19)
C30I C29I C28I 102.8(11)
C31I C30I C29I 104.1(11)
C32I C31I C30I 107.0(9)
C31I C32I C28I 106.5(9)
C34A C33A C37A 104.1(6)
C34A C33A P7A 120.8(5)
C37A C33A P7A 111.4(5)
C35A C34A C33A 105.2(6)
C36A C35A C34A 104.0(7)
C35A C36A C37A 107.2(7)
C36A C37A C33A 106.2(6)
O38A C38A Ru1A 174.9(5)
O39A C39A Ru1A 170.2(5)
O40A C40A Ru1A 173.1(7)
C38B Ru1B C39B 91.2(3)
C38B Ru1B C40B 85.2(3)
C39B Ru1B C40B 131.4(2)
C38B Ru1B P3B 96.13(19)
C39B Ru1B P3B 100.03(16)
C40B Ru1B P3B 128.5(2)
C38B Ru1B P5B 176.0(2)
C39B Ru1B P5B 90.52(17)
C40B Ru1B P5B 91.0(2)
P3B Ru1B P5B 87.08(5)
C4B N1B C2B 111.6(4)
C4B N1B C6B 110.9(4)
C2B N1B C6B 108.3(4)
N1B C2B P3B 114.1(3)
C2B P3B C13B 99.0(3)
C2B P3B C8B 99.6(3)
C13B P3B C8B 103.9(3)
C2B P3B Ru1B 112.51(17)
C13B P3B Ru1B 116.4(2)
C8B P3B Ru1B 121.87(18)
N1B C4B P5B 114.0(4)
C4B P5B C18B 100.3(3)
C4B P5B C23B 101.1(3)
C18B P5B C23B 105.4(3)
C4B P5B Ru1B 113.24(18)
C18B P5B Ru1B 117.2(2)
C23B P5B Ru1B 117.17(19)
N1B C6B P7B 114.8(4)
C28B P7B C33B 102.0(3)
C28B P7B C6B 97.1(3)
C33B P7B C6B 102.7(3)
C9B C8B C12B 106.0(5)
C9B C8B P3B 117.5(4)
C12B C8B P3B 114.1(4)
C10B C9B C8B 103.5(6)
C11B C10B C9B 104.1(6)
C10B C11B C12B 106.6(6)
C11B C12B C8B 105.3(5)
C14B C13B C17B 104.2(5)
C14B C13B P3B 115.6(4)
C17B C13B P3B 115.6(4)
C15B C14B C13B 104.8(6)
C16B C15B C14B 108.8(6)
C15B C16B C17B 108.2(6)
C16B C17B C13B 103.5(5)
C19B C18B C22B 104.1(6)
C19B C18B P5B 116.2(4)
C22B C18B P5B 113.6(4)
C18B C19B C20B 102.3(6)
C21B C20B C19B 105.1(6)
C20B C21B C22B 106.2(6)
C21B C22B C18B 106.6(6)
C24B C23B C27B 103.7(5)
C24B C23B P5B 117.9(4)
C27B C23B P5B 117.0(4)
C25B C24B C23B 103.7(5)
C26B C25B C24B 105.2(6)
C25B C26B C27B 108.2(6)
C26B C27B C23B 105.3(5)
C32B C28B C29B 104.1(5)
C32B C28B P7B 113.3(5)
C29B C28B P7B 112.5(4)
C30B C29B C28B 106.7(6)
C29B C30B C31B 108.0(7)
C30B C31B C32B 105.1(7)
C28B C32B C31B 101.2(7)
C37B C33B C34B 104.3(6)
C37B C33B P7B 112.6(4)
C34B C33B P7B 121.5(5)
C35B C34B C33B 105.9(6)
C36B C35B C34B 108.0(7)
C35B C36B C37B 106.7(7)
C36B C37B C33B 104.1(6)
O38B C38B Ru1B 177.2(6)
O39B C39B Ru1B 175.2(5)
O40B C40B Ru1B 172.8(6)
C40C Ru1C C38C 85.4(3)
C40C Ru1C C39C 130.0(3)
C38C Ru1C C39C 89.7(3)
C40C Ru1C P5C 87.03(17)
C38C Ru1C P5C 172.32(19)
C39C Ru1C P5C 94.36(16)
C40C Ru1C P3C 123.4(2)
C38C Ru1C P3C 96.26(18)
C39C Ru1C P3C 106.57(18)
P5C Ru1C P3C 88.88(5)
C4C N1C C2C 111.0(4)
C4C N1C C6C 107.5(4)
C2C N1C C6C 108.8(4)
N1C C2C P3C 114.2(3)
C2C P3C C8C 100.3(2)
C2C P3C C13C 97.0(2)
C8C P3C C13C 105.1(3)
C2C P3C Ru1C 115.89(17)
C8C P3C Ru1C 117.86(17)
C13C P3C Ru1C 117.42(18)
N1C C4C P5C 117.5(3)
C18C P5C C4C 99.0(2)
C18C P5C C23C 100.4(2)
C4C P5C C23C 105.3(2)
C18C P5C Ru1C 117.34(18)
C4C P5C Ru1C 117.79(17)
C23C P5C Ru1C 114.51(17)
N1C C6C P7C 114.2(4)
C33C P7C C28C 102.2(3)
C33C P7C C6C 98.1(3)
C28C P7C C6C 102.5(3)
C12C C8C C9C 104.4(5)
C12C C8C P3C 119.3(4)
C9C C8C P3C 114.8(4)
C10C C9C C8C 105.3(5)
C9C C10C C11C 108.1(5)
C10C C11C C12C 103.0(5)
C11C C12C C8C 102.8(5)
C17C C13C C14C 106.0(5)
C17C C13C P3C 113.0(4)
C14C C13C P3C 115.3(4)
C15C C14C C13C 103.2(5)
C16C C15C C14C 102.9(5)
C15C C16C C17C 104.5(5)
C16C C17C C13C 104.8(5)
C22C C18C C19C 105.8(4)
C22C C18C P5C 113.0(4)
C19C C18C P5C 115.7(4)
C20C C19C C18C 105.1(4)
C21C C20C C19C 103.9(5)
C20C C21C C22C 105.6(5)
C21C C22C C18C 105.9(5)
C27C C23C C24C 102.8(5)
C27C C23C P5C 115.8(4)
C24C C23C P5C 118.0(4)
C25C C24C C23C 105.1(5)
C26C C25C C24C 107.0(5)
C25C C26C C27C 105.8(5)
C23C C27C C26C 103.7(5)
C29C C28C C32C 105.7(6)
C29C C28C P7C 112.9(4)
C32C C28C P7C 119.3(5)
C30C C29C C28C 105.9(7)
C29C C30C C31C 107.5(7)
C30C C31C C32C 103.3(7)
C31C C32C C28C 103.9(7)
C34C C33C C37C 102.5(6)
C34C C33C P7C 113.8(4)
C37C C33C P7C 113.5(5)
C33C C34C C35C 103.4(6)
C36C C35C C34C 104.9(7)
C35C C36C C37C 106.0(6)
C36C C37C C33C 106.6(7)
O38C C38C Ru1C 174.2(5)
O39C C39C Ru1C 173.4(5)
O40C C40C Ru1C 175.9(6)
C40D Ru1D C38D 86.2(3)
C40D Ru1D C39D 119.4(4)
C38D Ru1D C39D 90.7(3)
C40D Ru1D P3D 131.4(3)
C38D Ru1D P3D 90.14(19)
C39D Ru1D P3D 109.13(19)
C40D Ru1D P5D 87.9(2)
C38D Ru1D P5D 172.4(3)
C39D Ru1D P5D 96.31(18)
P3D Ru1D P5D 90.22(5)
C2D N1D C6D 108.9(4)
C2D N1D C4D 110.7(4)
C6D N1D C4D 107.7(4)
N1D C2D P3D 116.9(4)
C8D P3D C2D 104.9(3)
C8D P3D C13D 101.4(3)
C2D P3D C13D 96.5(2)
C8D P3D Ru1D 114.9(2)
C2D P3D Ru1D 119.59(18)
C13D P3D Ru1D 116.67(19)
N1D C4D P5D 117.6(4)
C4D P5D C23D 104.2(3)
C4D P5D C18D 98.3(3)
C23D P5D C18D 101.4(3)
C4D P5D Ru1D 118.64(18)
C23D P5D Ru1D 113.34(19)
C18D P5D Ru1D 118.3(2)
N1D C6D P7D 114.1(4)
C33D P7D C28D 101.6(3)
C33D P7D C6D 98.3(3)
C28D P7D C6D 102.3(3)
C12D C8D C9D 103.9(6)
C12D C8D P3D 115.7(5)
C9D C8D P3D 117.9(5)
C10D C9D C8D 104.0(6)
C11D C10D C9D 108.7(6)
C10D C11D C12D 106.2(7)
C8D C12D C11D 103.1(6)
C17D C13D C14D 105.5(5)
C17D C13D P3D 113.7(4)
C14D C13D P3D 114.3(4)
C15D C14D C13D 105.9(6)
C16D C15D C14D 106.3(6)
C15D C16D C17D 104.5(6)
C16D C17D C13D 104.8(6)
C19D C18D C22D 105.9(5)
C19D C18D P5D 115.9(4)
C22D C18D P5D 112.2(4)
C20D C19D C18D 103.2(5)
C21D C20D C19D 103.6(5)
C20D C21D C22D 104.2(5)
C21D C22D C18D 105.6(5)
C27D C23D C24D 104.8(5)
C27D C23D P5D 114.3(4)
C24D C23D P5D 118.0(4)
C25D C24D C23D 105.5(5)
C26D C25D C24D 106.8(6)
C27D C26D C25D 103.7(6)
C26D C27D C23D 104.6(5)
C29D C28D C32D 105.8(6)
C29D C28D P7D 112.2(5)
C32D C28D P7D 119.9(5)
C30D C29D C28D 104.6(6)
C31D C30D C29D 103.3(7)
C30D C31D C32D 107.6(7)
C31D C32D C28D 104.7(7)
C37D C33D C34D 102.0(5)
C37D C33D P7D 113.2(4)
C34D C33D P7D 113.4(5)
C35D C34D C33D 105.9(6)
C34D C35D C36D 107.5(6)
C37D C36D C35D 103.8(6)
C36D C37D C33D 104.9(5)
O38D C38D Ru1D 175.5(7)
O39D C39D Ru1D 171.3(6)
O40D C40D Ru1D 175.2(8)
C38E Ru1E C39E 91.3(3)
C38E Ru1E C40E 84.3(3)
C39E Ru1E C40E 122.9(4)
C38E Ru1E P3E 92.5(2)
C39E Ru1E P3E 108.9(2)
C40E Ru1E P3E 128.1(3)
C38E Ru1E P5E 171.3(2)
C39E Ru1E P5E 95.9(2)
C40E Ru1E P5E 87.6(2)
P3E Ru1E P5E 89.88(5)
C2E N1E C4E 110.4(5)
C2E N1E C6E 107.6(4)
C4E N1E C6E 109.3(4)
N1E C2E P3E 116.8(4)
C2E P3E C8M 87.3(8)
C2E P3E C13E 95.7(3)
C8M P3E C13E 113.0(9)
C2E P3E C8E 108.5(5)
C13E P3E C8E 100.3(4)
C2E P3E Ru1E 120.1(2)
C8M P3E Ru1E 117.1(7)
C13E P3E Ru1E 118.0(2)
C8E P3E Ru1E 111.6(4)
N1E C4E P5E 115.8(4)
C18E P5E C4E 99.5(3)
C18E P5E C23E 100.7(3)
C4E P5E C23E 103.9(3)
C18E P5E Ru1E 116.38(19)
C4E P5E Ru1E 119.16(18)
C23E P5E Ru1E 114.52(19)
N1E C6E P7E 113.9(4)
C28E P7E C6E 98.6(3)
C28E P7E C33E 100.7(3)
C6E P7E C33E 102.6(3)
C9E C8E C12E 104.0(7)
C9E C8E P3E 119.9(8)
C12E C8E P3E 112.7(6)
C8E C9E C10E 102.3(8)
C11E C10E C9E 104.8(8)
C10E C11E C12E 106.3(7)
C11E C12E C8E 105.6(6)
C9M C8M C12M 103.2(11)
C9M C8M P3E 123.4(16)
C12M C8M P3E 112.9(15)
C10M C9M C8M 105.0(10)
C11M C10M C9M 107.8(9)
C10M C11M C12M 105.4(10)
C11M C12M C8M 102.6(11)
C17E C13E C14E 105.7(6)
C17E C13E P3E 113.4(5)
C14E C13E P3E 114.2(5)
C15E C14E C13E 107.0(8)
C16E C15E C14E 108.0(8)
C15E C16E C17E 106.7(8)
C13E C17E C16E 101.7(7)
C19E C18E C22E 105.2(5)
C19E C18E P5E 115.6(4)
C22E C18E P5E 113.5(4)
C20E C19E C18E 104.5(5)
C21E C20E C19E 107.8(6)
C20E C21E C22E 110.9(6)
C21E C22E C18E 104.8(5)
C24E C23E C27E 103.3(5)
C24E C23E P5E 118.5(4)
C27E C23E P5E 115.2(4)
C25E C24E C23E 105.9(5)
C24E C25E C26E 107.4(6)
C27E C26E C25E 104.5(6)
C26E C27E C23E 103.3(5)
C29E C28E C32E 105.2(5)
C29E C28E P7E 111.6(4)
C32E C28E P7E 112.0(5)
C30E C29E C28E 105.5(5)
C31E C30E C29E 107.4(6)
C30E C31E C32E 103.4(6)
C31E C32E C28E 104.5(6)
C34E C33E C37E 104.4(5)
C34E C33E P7E 119.3(5)
C37E C33E P7E 112.4(4)
C35E C34E C33E 106.2(6)
C36E C35E C34E 106.4(6)
C35E C36E C37E 103.7(6)
C36E C37E C33E 103.0(5)
O38E C38E Ru1E 175.6(6)
O39E C39E Ru1E 171.9(7)
O40E C40E Ru1E 175.5(9)
C38F Ru1F C40F 85.1(3)
C38F Ru1F C39F 93.3(3)
C40F Ru1F C39F 123.0(3)
C38F Ru1F P3F 89.44(18)
C40F Ru1F P3F 126.9(2)
C39F Ru1F P3F 110.0(2)
C38F Ru1F P5F 171.2(2)
C40F Ru1F P5F 87.8(2)
C39F Ru1F P5F 94.95(19)
P3F Ru1F P5F 90.58(5)
C2F N1F C4F 109.9(4)
C2F N1F C6F 107.8(4)
C4F N1F C6F 108.9(4)
N1F C2F P3F 116.8(3)
C8F P3F C13F 101.4(3)
C8F P3F C2F 103.8(3)
C13F P3F C2F 97.1(2)
C8F P3F Ru1F 113.46(19)
C13F P3F Ru1F 118.24(18)
C2F P3F Ru1F 119.92(16)
N1F C4F P5F 116.0(3)
C4F P5F C23F 104.1(2)
C4F P5F C18F 98.8(2)
C23F P5F C18F 101.3(2)
C4F P5F Ru1F 118.62(17)
C23F P5F Ru1F 113.94(18)
C18F P5F Ru1F 117.48(18)
N1F C6F P7F 113.7(4)
C33F P7F C6F 101.5(3)
C33F P7F C28F 101.8(3)
C6F P7F C28F 99.2(3)
C12F C8F C9F 105.6(5)
C12F C8F P3F 112.7(4)
C9F C8F P3F 118.6(4)
C10F C9F C8F 103.0(6)
C11F C10F C9F 110.5(7)
C10F C11F C12F 107.8(7)
C11F C12F C8F 105.4(6)
C17F C13F C14F 105.2(5)
C17F C13F P3F 114.1(4)
C14F C13F P3F 114.1(4)
C15F C14F C13F 106.6(5)
C16F C15F C14F 108.5(7)
C15F C16F C17F 106.9(6)
C16F C17F C13F 104.3(5)
C22F C18F C19F 105.6(4)
C22F C18F P5F 112.3(4)
C19F C18F P5F 115.7(4)
C20F C19F C18F 103.7(5)
C21F C20F C19F 109.1(6)
C20F C21F C22F 109.2(5)
C21F C22F C18F 105.0(5)
C27F C23F C24F 103.5(4)
C27F C23F P5F 114.3(4)
C24F C23F P5F 118.0(4)
C25F C24F C23F 105.1(5)
C26F C25F C24F 106.9(6)
C25F C26F C27F 108.2(6)
C26F C27F C23F 103.2(5)
C32F C28F C29F 103.7(5)
C32F C28F P7F 112.8(5)
C29F C28F P7F 112.5(4)
C30F C29F C28F 104.8(6)
C29F C30F C31F 109.1(7)
C30F C31F C32F 105.5(6)
C31F C32F C28F 104.8(6)
C37F C33F C34F 103.9(5)
C37F C33F P7F 120.6(4)
C34F C33F P7F 112.7(4)
C35F C34F C33F 106.6(5)
C36F C35F C34F 107.6(6)
C35F C36F C37F 106.4(5)
C33F C37F C36F 103.0(5)
O38F C38F Ru1F 175.9(7)
O39F C39F Ru1F 172.9(6)
O40F C40F Ru1F 174.6(7)
C39G Ru1G C38G 88.1(2)
C39G Ru1G C40G 126.6(3)
C38G Ru1G C40G 89.2(3)
C39G Ru1G P5G 90.29(17)
C38G Ru1G P5G 176.28(18)
C40G Ru1G P5G 89.00(19)
C39G Ru1G P3G 110.77(17)
C38G Ru1G P3G 94.27(18)
C40G Ru1G P3G 122.7(3)
P5G Ru1G P3G 89.43(5)
C4G N1G C2G 110.8(4)
C4G N1G C6G 109.3(4)
C2G N1G C6G 109.5(4)
N1G C2G P3G 113.7(4)
C2G P3G C8G 100.6(7)
C2G P3G C8O 96.8(11)
C2G P3G C13O 97.7(11)
C8O P3G C13O 103.9(17)
C2G P3G C13G 98.2(7)
C8G P3G C13G 104.0(11)
C2G P3G Ru1G 114.44(17)
C8G P3G Ru1G 120.1(8)
C8O P3G Ru1G 120.6(11)
C13O P3G Ru1G 119.0(11)
C13G P3G Ru1G 116.3(8)
N1G C4G P5G 113.9(4)
C4G P5G C18G 99.4(2)
C4G P5G C23G 101.4(3)
C18G P5G C23G 100.6(2)
C4G P5G Ru1G 114.28(18)
C18G P5G Ru1G 117.98(19)
C23G P5G Ru1G 119.93(19)
N1G C6G P7G 112.6(4)
C28O P7G C33G 98.1(12)
C33G P7G C28G 103.0(8)
C28O P7G C6G 99.2(11)
C33G P7G C6G 101.7(3)
C28G P7G C6G 98.9(7)
C12G C8G C9G 104.5(9)
C12G C8G P3G 116.4(13)
C9G C8G P3G 117.2(15)
C10G C9G C8G 103.3(8)
C11G C10G C9G 104.8(8)
C10G C11G C12G 109.1(7)
C11G C12G C8G 105.6(7)
C9O C8O C12O 103.3(12)
C9O C8O P3G 122(2)
C12O C8O P3G 117(2)
C10O C9O C8O 105.4(10)
C11O C10O C9O 107.5(9)
C10O C11O C12O 107.2(10)
C11O C12O C8O 103.5(12)
C14G C13G C17G 104.3(8)
C14G C13G P3G 116.5(12)
C17G C13G P3G 116.2(13)
C15G C14G C13G 106.4(7)
C14G C15G C16G 106.7(7)
C17G C16G C15G 103.1(8)
C16G C17G C13G 102.2(7)
C17O C13O C14O 102.8(11)
C17O C13O P3G 113(2)
C14O C13O P3G 115(2)
C15O C14O C13O 101.2(10)
C16O C15O C14O 104.7(10)
C17O C16O C15O 107.2(9)
C16O C17O C13O 105.9(9)
C19G C18G C22G 105.7(5)
C19G C18G P5G 115.8(4)
C22G C18G P5G 115.6(4)
C20G C19G C18G 103.0(5)
C21G C20G C19G 104.8(5)
C20G C21G C22G 106.7(6)
C21G C22G C18G 105.4(5)
C27G C23G C24G 105.0(5)
C27G C23G P5G 116.4(4)
C24G C23G P5G 114.5(4)
C25G C24G C23G 104.1(5)
C26G C25G C24G 108.8(6)
C25G C26G C27G 104.1(6)
C26G C27G C23G 103.3(5)
C29G C28G C32G 105.2(8)
C29G C28G P7G 113.7(14)
C32G C28G P7G 113.9(13)
C30G C29G C28G 105.7(9)
C29G C30G C31G 104.2(8)
C32G C31G C30G 109.0(8)
C31G C32G C28G 106.9(8)
C29O C28O C32O 102.9(12)
C29O C28O P7G 115(2)
C32O C28O P7G 111(2)
C30O C29O C28O 104.0(11)
C31O C30O C29O 106.8(10)
C30O C31O C32O 108.8(9)
C31O C32O C28O 104.1(11)
C37G C33G C34G 105.4(6)
C37G C33G P7G 113.6(5)
C34G C33G P7G 118.7(5)
C35G C34G C33G 105.7(6)
C36G C35G C34G 108.2(7)
C35G C36G C37G 105.3(7)
C33G C37G C36G 102.7(7)
O38G C38G Ru1G 175.6(6)
O39G C39G Ru1G 172.5(5)
O40G C40G Ru1G 175.5(9)
C40H Ru1H C38H 86.3(2)
C40H Ru1H C39H 135.4(3)
C38H Ru1H C39H 88.8(2)
C40H Ru1H P3H 110.70(18)
C38H Ru1H P3H 94.40(18)
C39H Ru1H P3H 113.9(2)
C40H Ru1H P5H 89.28(17)
C38H Ru1H P5H 173.82(18)
C39H Ru1H P5H 91.25(17)
P3H Ru1H P5H 91.21(5)
C2H N1H C6H 110.5(4)
C2H N1H C4H 109.9(4)
C6H N1H C4H 109.1(4)
N1H C2H P3H 116.3(4)
C2H P3H C8H 100.9(3)
C2H P3H C13H 96.1(3)
C8H P3H C13H 101.2(3)
C2H P3H Ru1H 118.80(18)
C8H P3H Ru1H 116.63(19)
C13H P3H Ru1H 119.4(2)
N1H C4H P5H 111.8(4)
C23H P5H C4H 102.1(7)
C4H P5H C23P 99.8(11)
C23H P5H C18H 100.7(7)
C4H P5H C18H 100.8(3)
C23P P5H C18H 105.8(12)
C23H P5H Ru1H 117.3(7)
C4H P5H Ru1H 114.14(18)
C23P P5H Ru1H 114.8(14)
C18H P5H Ru1H 119.0(2)
N1H C6H P7H 114.3(4)
C33H P7H C28H 101.0(3)
C33H P7H C6H 97.8(3)
C28H P7H C6H 104.0(3)
C9H C8H C12H 104.4(5)
C9H C8H P3H 115.6(4)
C12H C8H P3H 113.0(4)
C10H C9H C8H 104.7(5)
C11H C10H C9H 109.5(6)
C10H C11H C12H 109.4(6)
C11H C12H C8H 106.4(5)
C14H C13H C17H 103.6(5)
C14H C13H P3H 117.0(4)
C17H C13H P3H 114.6(4)
C15H C14H C13H 104.3(6)
C16H C15H C14H 106.2(6)
C15H C16H C17H 107.6(6)
C16H C17H C13H 105.2(5)
C19H C18H C22H 104.2(5)
C19H C18H P5H 115.3(4)
C22H C18H P5H 115.4(4)
C20H C19H C18H 103.3(5)
C21H C20H C19H 105.7(6)
C20H C21H C22H 107.9(7)
C21H C22H C18H 105.5(6)
C24H C23H C27H 102.7(8)
C24H C23H P5H 116.1(11)
C27H C23H P5H 117.9(14)
C23H C24H C25H 102.1(8)
C26H C25H C24H 108.1(7)
C25H C26H C27H 106.9(7)
C26H C27H C23H 103.1(8)
C24P C23P C27P 107.5(9)
C24P C23P P5H 118(2)
C27P C23P P5H 115(3)
C23P C24P C25P 105.9(11)
C26P C25P C24P 104.3(12)
C25P C26P C27P 104.4(12)
C23P C27P C26P 105.7(10)
C29H C28H C32H 104.5(5)
C29H C28H P7H 114.0(4)
C32H C28H P7H 119.1(4)
C30H C29H C28H 103.7(5)
C31H C30H C29H 103.6(6)
C30H C31H C32H 105.6(6)
C31H C32H C28H 105.5(5)
C37H C33H C34H 103.2(5)
C37H C33H P7H 113.1(5)
C34H C33H P7H 113.1(4)
C35H C34H C33H 107.4(6)
C36H C35H C34H 107.7(7)
C35H C36H C37H 105.5(7)
C36H C37H C33H 103.3(7)
O38H C38H Ru1H 175.3(5)
O39H C39H Ru1H 174.7(6)
O40H C40H Ru1H 175.3(5)

loop_
_geom_bond_atom_site_label_1
_geom_bond_atom_site_label_2
_geom_bond_distance
Ru1A C38A 1.902(6)
Ru1A C40A 1.904(6)
Ru1A C39A 1.918(6)
Ru1A P5A 2.3710(15)
Ru1A P3A 2.3861(14)
N1A C4A 1.471(7)
N1A C2A 1.476(7)
N1A C6A 1.478(7)
C2A P3A 1.848(5)
P3A C8I 1.835(17)
P3A C8A 1.846(8)
P3A C13A 1.856(6)
C4A P5A 1.832(5)
P5A C23A 1.842(7)
P5A C18A 1.852(5)
C6A P7A 1.870(6)
P7A C33A 1.852(7)
P7A C28I 1.858(16)
P7A C28A 1.864(10)
C8A C12A 1.523(12)
C8A C9A 1.536(11)
C9A C10A 1.516(12)
C10A C11A 1.487(13)
C11A C12A 1.523(12)
C8I C12I 1.496(16)
C8I C9I 1.527(17)
C9I C10I 1.521(16)
C10I C11I 1.498(15)
C11I C12I 1.503(15)
C13A C17A 1.540(8)
C13A C14A 1.561(8)
C14A C15A 1.536(9)
C15A C16A 1.510(9)
C16A C17A 1.520(8)
C18A C22A 1.537(8)
C18A C19A 1.558(8)
C19A C20A 1.530(9)
C20A C21A 1.491(10)
C21A C22A 1.506(9)
C23A C27A 1.437(10)
C23A C24A 1.539(8)
C24A C25A 1.540(9)
C25A C26A 1.487(10)
C26A C27A 1.565(10)
C28A C29A 1.519(14)
C28A C32A 1.545(11)
C29A C30A 1.486(13)
C30A C31A 1.493(14)
C31A C32A 1.542(13)
C28I C32I 1.519(15)
C28I C29I 1.536(16)
C29I C30I 1.523(16)
C30I C31I 1.517(16)
C31I C32I 1.516(15)
C33A C34A 1.525(9)
C33A C37A 1.550(9)
C34A C35A 1.499(10)
C35A C36A 1.462(12)
C36A C37A 1.480(12)
C38A O38A 1.153(7)
C39A O39A 1.145(7)
C40A O40A 1.151(7)
Ru1B C38B 1.881(7)
Ru1B C39B 1.899(6)
Ru1B C40B 1.908(7)
Ru1B P3B 2.3669(14)
Ru1B P5B 2.3778(15)
N1B C4B 1.469(7)
N1B C2B 1.475(7)
N1B C6B 1.477(7)
C2B P3B 1.842(5)
P3B C13B 1.846(6)
P3B C8B 1.855(6)
C4B P5B 1.843(5)
P5B C18B 1.850(6)
P5B C23B 1.854(6)
C6B P7B 1.863(6)
P7B C28B 1.848(6)
P7B C33B 1.850(7)
C8B C9B 1.535(8)
C8B C12B 1.562(8)
C9B C10B 1.518(9)
C10B C11B 1.518(11)
C11B C12B 1.521(9)
C13B C14B 1.535(8)
C13B C17B 1.547(8)
C14B C15B 1.518(10)
C15B C16B 1.462(11)
C16B C17B 1.509(9)
C18B C19B 1.507(9)
C18B C22B 1.548(9)
C19B C20B 1.550(9)
C20B C21B 1.480(11)
C21B C22B 1.522(10)
C23B C24B 1.529(8)
C23B C27B 1.533(8)
C24B C25B 1.526(9)
C25B C26B 1.495(10)
C26B C27B 1.523(9)
C28B C32B 1.537(9)
C28B C29B 1.552(10)
C29B C30B 1.488(10)
C30B C31B 1.489(13)
C31B C32B 1.564(12)
C33B C37B 1.537(9)
C33B C34B 1.539(9)
C34B C35B 1.519(10)
C35B C36B 1.482(11)
C36B C37B 1.508(11)
C38B O38B 1.159(8)
C39B O39B 1.158(7)
C40B O40B 1.162(7)
Ru1C C40C 1.894(6)
Ru1C C38C 1.895(6)
Ru1C C39C 1.915(6)
Ru1C P5C 2.3732(13)
Ru1C P3C 2.3785(14)
N1C C4C 1.460(7)
N1C C2C 1.483(6)
N1C C6C 1.489(6)
C2C P3C 1.838(5)
P3C C8C 1.838(6)
P3C C13C 1.844(5)
C4C P5C 1.838(5)
P5C C18C 1.835(6)
P5C C23C 1.850(5)
C6C P7C 1.855(6)
P7C C33C 1.834(6)
P7C C28C 1.852(7)
C8C C12C 1.543(8)
C8C C9C 1.559(7)
C9C C10C 1.513(9)
C10C C11C 1.515(9)
C11C C12C 1.534(9)
C13C C17C 1.546(8)
C13C C14C 1.550(7)
C14C C15C 1.529(9)
C15C C16C 1.496(11)
C16C C17C 1.531(8)
C18C C22C 1.544(7)
C18C C19C 1.548(8)
C19C C20C 1.517(8)
C20C C21C 1.508(9)
C21C C22C 1.508(9)
C23C C27C 1.526(8)
C23C C24C 1.537(7)
C24C C25C 1.525(8)
C25C C26C 1.522(9)
C26C C27C 1.533(8)
C28C C29C 1.530(10)
C28C C32C 1.539(10)
C29C C30C 1.511(12)
C30C C31C 1.515(13)
C31C C32C 1.517(12)
C33C C34C 1.521(10)
C33C C37C 1.542(9)
C34C C35C 1.533(10)
C35C C36C 1.523(13)
C36C C37C 1.532(12)
C38C O38C 1.145(7)
C39C O39C 1.144(7)
C40C O40C 1.162(7)
Ru1D C40D 1.874(7)
Ru1D C38D 1.898(7)
Ru1D C39D 1.907(7)
Ru1D P3D 2.3800(14)
Ru1D P5D 2.3837(14)
N1D C2D 1.469(7)
N1D C6D 1.471(6)
N1D C4D 1.478(7)
C2D P3D 1.841(5)
P3D C8D 1.839(6)
P3D C13D 1.856(6)
C4D P5D 1.830(5)
P5D C23D 1.846(6)
P5D C18D 1.847(6)
C6D P7D 1.870(6)
P7D C33D 1.839(6)
P7D C28D 1.846(7)
C8D C12D 1.488(9)
C8D C9D 1.556(9)
C9D C10D 1.532(10)
C10D C11D 1.446(11)
C11D C12D 1.560(10)
C13D C17D 1.543(9)
C13D C14D 1.550(8)
C14D C15D 1.506(11)
C15D C16D 1.480(11)
C16D C17D 1.525(9)
C18D C19D 1.530(8)
C18D C22D 1.565(8)
C19D C20D 1.526(8)
C20D C21D 1.521(9)
C21D C22D 1.528(10)
C23D C27D 1.534(8)
C23D C24D 1.553(8)
C24D C25D 1.524(10)
C25D C26D 1.507(10)
C26D C27D 1.502(9)
C28D C29D 1.518(10)
C28D C32D 1.542(10)
C29D C30D 1.511(10)
C30D C31D 1.504(13)
C31D C32D 1.530(11)
C33D C37D 1.525(9)
C33D C34D 1.540(8)
C34D C35D 1.522(10)
C35D C36D 1.525(11)
C36D C37D 1.522(9)
C38D O38D 1.149(8)
C39D O39D 1.147(7)
C40D O40D 1.167(8)
Ru1E C38E 1.895(6)
Ru1E C39E 1.900(8)
Ru1E C40E 1.904(8)
Ru1E P3E 2.3685(16)
Ru1E P5E 2.3846(15)
N1E C2E 1.470(7)
N1E C4E 1.473(7)
N1E C6E 1.485(7)
C2E P3E 1.840(6)
P3E C8M 1.843(16)
P3E C13E 1.848(7)
P3E C8E 1.853(8)
C4E P5E 1.846(5)
P5E C18E 1.841(6)
P5E C23E 1.851(6)
C6E P7E 1.849(6)
P7E C28E 1.845(6)
P7E C33E 1.865(6)
C8E C9E 1.505(12)
C8E C12E 1.545(11)
C9E C10E 1.537(13)
C10E C11E 1.507(13)
C11E C12E 1.531(11)
C8M C9M 1.519(16)
C8M C12M 1.540(16)
C9M C10M 1.511(16)
C10M C11M 1.510(16)
C11M C12M 1.526(17)
C13E C17E 1.538(10)
C13E C14E 1.555(9)
C14E C15E 1.441(13)
C15E C16E 1.435(14)
C16E C17E 1.548(11)
C18E C19E 1.540(8)
C18E C22E 1.543(8)
C19E C20E 1.508(9)
C20E C21E 1.444(10)
C21E C22E 1.491(9)
C23E C24E 1.521(8)
C23E C27E 1.532(8)
C24E C25E 1.515(9)
C25E C26E 1.518(10)
C26E C27E 1.514(9)
C28E C29E 1.540(8)
C28E C32E 1.550(9)
C29E C30E 1.522(9)
C30E C31E 1.493(10)
C31E C32E 1.511(10)
C33E C34E 1.544(8)
C33E C37E 1.548(9)
C34E C35E 1.523(10)
C35E C36E 1.504(11)
C36E C37E 1.518(9)
C38E O38E 1.150(7)
C39E O39E 1.138(9)
C40E O40E 1.145(9)
Ru1F C38F 1.881(6)
Ru1F C40F 1.895(7)
Ru1F C39F 1.907(7)
Ru1F P3F 2.3672(14)
Ru1F P5F 2.3866(14)
N1F C2F 1.468(6)
N1F C4F 1.480(6)
N1F C6F 1.485(6)
C2F P3F 1.852(5)
P3F C8F 1.845(6)
P3F C13F 1.847(6)
C4F P5F 1.838(5)
P5F C23F 1.840(5)
P5F C18F 1.846(5)
C6F P7F 1.851(6)
P7F C33F 1.842(6)
P7F C28F 1.853(6)
C8F C12F 1.538(9)
C8F C9F 1.541(8)
C9F C10F 1.507(11)
C10F C11F 1.457(13)
C11F C12F 1.510(10)
C13F C17F 1.550(8)
C13F C14F 1.555(8)
C14F C15F 1.480(10)
C15F C16F 1.447(11)
C16F C17F 1.521(9)
C18F C22F 1.542(7)
C18F C19F 1.545(8)
C19F C20F 1.522(8)
C20F C21F 1.447(10)
C21F C22F 1.526(8)
C23F C27F 1.544(7)
C23F C24F 1.549(7)
C24F C25F 1.533(8)
C25F C26F 1.497(10)
C26F C27F 1.508(8)
C28F C32F 1.525(9)
C28F C29F 1.543(9)
C29F C30F 1.493(10)
C30F C31F 1.510(11)
C31F C32F 1.515(10)
C33F C37F 1.538(8)
C33F C34F 1.542(8)
C34F C35F 1.510(9)
C35F C36F 1.505(10)
C36F C37F 1.553(9)
C38F O38F 1.157(7)
C39F O39F 1.153(8)
C40F O40F 1.150(9)
Ru1G C39G 1.895(6)
Ru1G C38G 1.904(6)
Ru1G C40G 1.915(7)
Ru1G P5G 2.3806(14)
Ru1G P3G 2.3937(14)
N1G C4G 1.465(6)
N1G C2G 1.468(7)
N1G C6G 1.480(7)
C2G P3G 1.843(5)
P3G C8G 1.852(10)
P3G C8O 1.856(15)
P3G C13O 1.856(16)
P3G C13G 1.865(10)
C4G P5G 1.846(5)
P5G C18G 1.849(5)
P5G C23G 1.856(6)
C6G P7G 1.858(6)
P7G C28O 1.836(16)
P7G C33G 1.847(7)
P7G C28G 1.856(11)
C8G C12G 1.533(13)
C8G C9G 1.546(13)
C9G C10G 1.531(12)
C10G C11G 1.482(12)
C11G C12G 1.514(13)
C8O C9O 1.536(15)
C8O C12O 1.539(16)
C9O C10O 1.513(15)
C10O C11O 1.498(15)
C11O C12O 1.524(16)
C13G C14G 1.530(12)
C13G C17G 1.540(12)
C14G C15G 1.517(13)
C15G C16G 1.536(12)
C16G C17G 1.534(12)
C13O C17O 1.533(16)
C13O C14O 1.551(15)
C14O C15O 1.543(15)
C15O C16O 1.518(15)
C16O C17O 1.514(15)
C18G C19G 1.542(8)
C18G C22G 1.554(8)
C19G C20G 1.535(8)
C20G C21G 1.483(10)
C21G C22G 1.537(9)
C23G C27G 1.523(8)
C23G C24G 1.536(8)
C24G C25G 1.531(9)
C25G C26G 1.498(10)
C26G C27G 1.523(9)
C28G C29G 1.526(14)
C28G C32G 1.542(12)
C29G C30G 1.515(13)
C30G C31G 1.522(14)
C31G C32G 1.475(14)
C28O C29O 1.540(16)
C28O C32O 1.549(16)
C29O C30O 1.515(16)
C30O C31O 1.491(15)
C31O C32O 1.502(16)
C33G C37G 1.532(10)
C33G C34G 1.560(9)
C34G C35G 1.516(10)
C35G C36G 1.489(13)
C36G C37G 1.552(11)
C38G O38G 1.143(7)
C39G O39G 1.157(7)
C40G O40G 1.140(8)
Ru1H C40H 1.902(6)
Ru1H C38H 1.908(6)
Ru1H C39H 1.912(6)
Ru1H P3H 2.3591(14)
Ru1H P5H 2.3845(14)
N1H C2H 1.470(6)
N1H C6H 1.475(7)
N1H C4H 1.483(7)
C2H P3H 1.844(5)
P3H C8H 1.848(6)
P3H C13H 1.861(5)
C4H P5H 1.845(5)
P5H C23H 1.833(10)
P5H C23P 1.847(18)
P5H C18H 1.856(6)
C6H P7H 1.863(6)
P7H C33H 1.844(6)
P7H C28H 1.854(6)
C8H C9H 1.543(8)
C8H C12H 1.556(8)
C9H C10H 1.512(10)
C10H C11H 1.413(11)
C11H C12H 1.505(9)
C13H C14H 1.522(8)
C13H C17H 1.531(9)
C14H C15H 1.512(9)
C15H C16H 1.497(11)
C16H C17H 1.526(9)
C18H C19H 1.544(9)
C18H C22H 1.544(9)
C19H C20H 1.527(9)
C20H C21H 1.464(11)
C21H C22H 1.543(11)
C23H C24H 1.530(12)
C23H C27H 1.551(11)
C24H C25H 1.532(13)
C25H C26H 1.476(12)
C26H C27H 1.545(13)
C23P C24P 1.505(15)
C23P C27P 1.523(15)
C24P C25P 1.529(16)
C25P C26P 1.512(16)
C26P C27P 1.532(16)
C28H C29H 1.523(9)
C28H C32H 1.562(8)
C29H C30H 1.510(9)
C30H C31H 1.509(10)
C31H C32H 1.535(9)
C33H C37H 1.542(9)
C33H C34H 1.546(9)
C34H C35H 1.494(10)
C35H C36H 1.486(12)
C36H C37H 1.529(11)
C38H O38H 1.144(7)
C39H O39H 1.154(7)
C40H O40H 1.155(7)
